data_7019093
loop_
_publ_author_name
'Zhu, Yan'
'Luo, Feng'
'Song, Yu-Mei'
'Huang, Hai-Xiao'
'Sun, Gong-Ming'
'Tian, Xiao-Zhao'
'Yuan, Zi-Zun'
'Liao, Zhen-Wei'
'Luo, Ming-Biao'
'Liu, Shu-Juan'
'Xu, Wen-Yuan'
'Feng, Xue-Feng'

_publ_section_title
;
 A series of 1D Dy(iii) compound showing slow magnetic relaxation:
 synthesis, structure, and magnetic studies.
;
_journal_issue 22
_journal_name_full 'Dalton transactions (Cambridge, England : 2003)'
_journal_page_first 6749
_journal_page_last 6755
_journal_paper_doi 10.1039/c2dt12313d
_journal_volume 41
_journal_year 2012
_chemical_formula_sum 'C108 H64 Dy4 N16 O50'
_chemical_formula_weight 3035.75
_chemical_name_systematic
;
?
;
_space_group_IT_number 2
_symmetry_cell_setting triclinic
_symmetry_space_group_name_Hall '-P 1'
_symmetry_space_group_name_H-M 'P -1'
_atom_sites_solution_hydrogens geom
_atom_sites_solution_primary direct
_atom_sites_solution_secondary difmap
_audit_creation_method SHELXL-97
_cell_angle_alpha 82.764(4)
_cell_angle_beta 75.661(4)
_cell_angle_gamma 89.511(4)
_cell_formula_units_Z 2
_cell_length_a 16.1375(13)
_cell_length_b 18.4875(15)
_cell_length_c 19.6126(15)
_cell_measurement_reflns_used 9426
_cell_measurement_temperature 296(2)
_cell_measurement_theta_max 27.55
_cell_measurement_theta_min 2.30
_cell_volume 5622.3(8)
_computing_cell_refinement 'Bruker SMART'
_computing_data_collection 'Bruker SMART'
_computing_data_reduction 'Bruker SAINT'
_computing_molecular_graphics 'Bruker SHELXTL'
_computing_publication_material 'Bruker SHELXTL'
_computing_structure_refinement 'SHELXL-97 (Sheldrick, 1997)'
_computing_structure_solution 'SHELXS-97 (Sheldrick, 1990)'
_diffrn_ambient_temperature 296(2)
_diffrn_measured_fraction_theta_full 0.929
_diffrn_measured_fraction_theta_max 0.929
_diffrn_measurement_device_type 'CCD area detector'
_diffrn_measurement_method 'phi and omega scans'
_diffrn_radiation_monochromator graphite
_diffrn_radiation_source 'fine-focus sealed tube'
_diffrn_radiation_type MoK\a
_diffrn_radiation_wavelength 0.71073
_diffrn_reflns_av_R_equivalents 0.0365
_diffrn_reflns_av_sigmaI/netI 0.0354
_diffrn_reflns_limit_h_max 19
_diffrn_reflns_limit_h_min -18
_diffrn_reflns_limit_k_max 21
_diffrn_reflns_limit_k_min -21
_diffrn_reflns_limit_l_max 23
_diffrn_reflns_limit_l_min -23
_diffrn_reflns_number 68941
_diffrn_reflns_theta_full 25.00
_diffrn_reflns_theta_max 25.00
_diffrn_reflns_theta_min 1.08
_exptl_absorpt_coefficient_mu 2.733
_exptl_absorpt_correction_T_max 0.7177
_exptl_absorpt_correction_T_min 0.6110
_exptl_absorpt_correction_type multi-scan
_exptl_crystal_colour Colorless
_exptl_crystal_density_diffrn 1.793
_exptl_crystal_density_method 'not measured'
_exptl_crystal_description Block
_exptl_crystal_F_000 2976
_exptl_crystal_size_max 0.20
_exptl_crystal_size_mid 0.15
_exptl_crystal_size_min 0.13
_refine_diff_density_max 2.515
_refine_diff_density_min -1.579
_refine_diff_density_rms 0.171
_refine_ls_extinction_method none
_refine_ls_goodness_of_fit_ref 1.206
_refine_ls_hydrogen_treatment mixed
_refine_ls_matrix_type full
_refine_ls_number_parameters 1603
_refine_ls_number_reflns 18371
_refine_ls_number_restraints 0
_refine_ls_restrained_S_all 1.206
_refine_ls_R_factor_all 0.0555
_refine_ls_R_factor_gt 0.0483
_refine_ls_shift/su_max 0.002
_refine_ls_shift/su_mean 0.000
_refine_ls_structure_factor_coef Fsqd
_refine_ls_weighting_details 'calc w=1/[\s^2^(Fo^2^)+(0.0391P)^2^+62.8087P] where P=(Fo^2^+2Fc^2^)/3'
_refine_ls_weighting_scheme calc
_refine_ls_wR_factor_gt 0.1331
_refine_ls_wR_factor_ref 0.1364
_reflns_number_gt 16710
_reflns_number_total 18371
_reflns_threshold_expression >2sigma(I)
_cod_data_source_file c2dt12313d.txt
_cod_data_source_block 2
_cod_depositor_comments
;
The following automatic conversions were performed:

'_symmetry_cell_setting' value 'Triclinic' changed to 'triclinic'
according to /home/saulius/struct/CIF-dictionaries/cif_core.dic
dictionary named 'cif_core.dic' version 2.4.1 from
2010-06-29.

'_exptl_absorpt_correction_type' value 'Multi-scan'
changed to 'multi-scan' according to
/home/saulius/struct/CIF-dictionaries/cif_core.dic dictionary named
'cif_core.dic' version 2.4.1 from 2010-06-29.

Automatic conversion script
Id: cif_fix_values 1715 2011-07-08 13:25:40Z adriana 
;
_cod_original_sg_symbol_H-M P-1
_cod_database_code 7019093

loop_
_symmetry_equiv_pos_as_xyz
'x, y, z'
'-x, -y, -z'

loop_
_atom_site_label
_atom_site_type_symbol
_atom_site_fract_x
_atom_site_fract_y
_atom_site_fract_z
_atom_site_U_iso_or_equiv
_atom_site_adp_type
_atom_site_occupancy
_atom_site_symmetry_multiplicity
_atom_site_calc_flag
_atom_site_refinement_flags
C1 C 0.9425(5) 0.9508(5) 0.7196(4) 0.0278(19) Uani 1 1 d .
C2 C 0.7466(6) 0.9793(5) 0.6373(4) 0.032(2) Uani 1 1 d .
C3 C 0.3802(5) 0.5550(5) 0.8738(4) 0.0296(19) Uani 1 1 d .
C4 C 0.6070(5) 0.7718(5) 0.7206(5) 0.0319(19) Uani 1 1 d .
C5 C 0.9378(6) 0.6628(5) 0.8213(5) 0.038(2) Uani 1 1 d .
C6 C 0.4283(5) 0.5389(5) 0.9310(4) 0.0302(19) Uani 1 1 d .
C7 C 0.4404(6) 0.3008(5) 0.9091(5) 0.035(2) Uani 1 1 d .
C8 C 0.5259(5) 0.5144(5) 0.7122(4) 0.0314(19) Uani 1 1 d .
C9 C 1.0789(5) 0.9621(5) 0.5623(4) 0.0262(18) Uani 1 1 d .
C10 C 0.5648(5) 0.5206(5) 0.7735(4) 0.031(2) Uani 1 1 d .
C11 C 0.7366(6) 0.2875(6) 0.8591(5) 0.041(2) Uani 1 1 d .
C12 C 1.0393(5) 1.1941(5) 0.6102(4) 0.0310(19) Uani 1 1 d .
C13 C 1.1076(6) 1.2425(5) 0.6211(5) 0.037(2) Uani 1 1 d .
C14 C 1.1799(6) 1.2608(6) 0.5663(5) 0.040(2) Uani 1 1 d .
H14 H 1.1873 1.2427 0.5231 0.048 Uiso 1 1 calc R
C15 C 0.8833(6) 0.6384(5) 0.8862(5) 0.037(2) Uani 1 1 d .
H15 H 0.8248 0.6459 0.8942 0.044 Uiso 1 1 calc R
C16 C 0.9954(6) 0.9950(6) 0.8169(5) 0.038(2) Uani 1 1 d .
H16 H 0.9852 1.0428 0.8006 0.046 Uiso 1 1 calc R
C17 C 0.9777(6) 0.9367(5) 0.7839(4) 0.033(2) Uani 1 1 d .
C18 C 0.7769(6) 1.2217(5) 0.5957(5) 0.035(2) Uani 1 1 d .
C19 C 0.6626(6) 1.0170(5) 0.6435(5) 0.035(2) Uani 1 1 d .
C20 C 0.7998(6) 0.6534(5) 0.6334(5) 0.039(2) Uani 1 1 d .
C21 C 0.8829(7) 1.2395(5) 0.4915(5) 0.044(2) Uani 1 1 d .
H21 H 0.9363 1.2279 0.4648 0.053 Uiso 1 1 calc R
C22 C 0.7469(6) 1.1846(5) 0.6645(5) 0.036(2) Uani 1 1 d .
C23 C 0.6214(6) 0.8411(6) 0.6023(5) 0.040(2) Uani 1 1 d .
H23 H 0.6788 0.8290 0.5901 0.048 Uiso 1 1 calc R
C24 C 0.9019(6) 0.7046(5) 0.7651(5) 0.034(2) Uani 1 1 d .
C25 C 0.8256(7) 0.6024(6) 0.5789(5) 0.046(3) Uani 1 1 d .
C26 C 0.5698(6) 0.8165(5) 0.6683(5) 0.037(2) Uani 1 1 d .
C27 C 0.9169(7) 0.6028(6) 0.9391(6) 0.047(3) Uani 1 1 d .
C28 C 0.3623(7) 0.2658(5) 0.9001(6) 0.045(2) Uani 1 1 d .
C29 C 0.6969(6) 0.8729(5) 0.9073(4) 0.038(2) Uani 1 1 d .
C30 C 0.7187(6) 0.8228(5) 0.8519(4) 0.033(2) Uani 1 1 d .
C31 C 0.3427(6) 0.4992(6) 0.8508(5) 0.037(2) Uani 1 1 d .
H31 H 0.3476 0.4508 0.8689 0.044 Uiso 1 1 calc R
C32 C 0.9003(7) 0.6166(6) 0.5260(5) 0.044(2) Uani 1 1 d .
H32 H 0.9348 0.6570 0.5249 0.053 Uiso 1 1 calc R
C33 C 1.1299(5) 0.9521(5) 0.6171(4) 0.0286(18) Uani 1 1 d .
C34 C 0.7025(6) 0.2557(5) 0.9289(6) 0.042(2) Uani 1 1 d .
C35 C 0.8327(6) 0.4574(5) 0.8666(5) 0.036(2) Uani 1 1 d .
C36 C 0.8379(7) 0.4042(6) 0.9227(6) 0.045(2) Uani 1 1 d .
H36 H 0.7914 0.3937 0.9616 0.054 Uiso 1 1 calc R
C37 C 0.6156(6) 0.8677(5) 0.9544(5) 0.041(2) Uani 1 1 d .
H37 H 0.5746 0.8336 0.9522 0.049 Uiso 1 1 calc R
C38 C 1.1525(6) 0.8837(6) 0.6423(5) 0.040(2) Uani 1 1 d .
H38 H 1.1383 0.8425 0.6244 0.048 Uiso 1 1 calc R
C39 C 0.9940(7) 0.8666(6) 0.8097(5) 0.048(3) Uani 1 1 d .
H39 H 0.9831 0.8281 0.7868 0.058 Uiso 1 1 calc R
C40 C 0.6690(6) 1.2048(6) 0.7089(5) 0.043(2) Uani 1 1 d .
C41 C 0.5965(8) 0.2505(6) 1.0327(5) 0.052(3) Uani 1 1 d .
H41 H 0.5458 0.2683 1.0584 0.062 Uiso 1 1 calc R
C42 C 0.2975(6) 0.5173(6) 0.7997(5) 0.040(2) Uani 1 1 d .
C43 C 0.5937(6) 0.9960(6) 0.7013(5) 0.041(2) Uani 1 1 d .
H43 H 0.5991 0.9585 0.7362 0.049 Uiso 1 1 calc R
C44 C 0.7525(5) 0.4983(5) 0.8668(4) 0.0289(19) Uani 1 1 d .
C45 C 0.5039(7) 0.4466(7) 0.6994(6) 0.053(3) Uani 1 1 d .
H45 H 0.5146 0.4050 0.7276 0.064 Uiso 1 1 calc R
C46 C 0.4835(7) 0.8346(6) 0.6850(6) 0.052(3) Uani 1 1 d .
H46 H 0.4486 0.8175 0.7294 0.063 Uiso 1 1 calc R
C47 C 1.2405(6) 1.3068(7) 0.5780(6) 0.050(3) Uani 1 1 d .
C48 C 0.7652(6) 1.0938(6) 0.7525(5) 0.044(2) Uani 1 1 d .
H48 H 0.7965 1.0551 0.7672 0.052 Uiso 1 1 calc R
C49 C 0.7602(8) 1.3124(6) 0.5004(6) 0.054(3) Uani 1 1 d .
H49 H 0.7284 1.3480 0.4813 0.065 Uiso 1 1 calc R
C50 C 1.0248(7) 0.6511(7) 0.8100(7) 0.056(3) Uani 1 1 d .
H50 H 1.0618 0.6688 0.7668 0.067 Uiso 1 1 calc R
C51 C 0.5994(7) 0.9163(6) 1.0046(5) 0.047(3) Uani 1 1 d .
C52 C 0.4720(7) 0.5673(8) 0.6160(6) 0.056(3) Uani 1 1 d .
C53 C 1.0294(7) 0.9783(7) 0.8758(5) 0.052(3) Uani 1 1 d .
C54 C 1.1965(7) 0.8778(7) 0.6947(6) 0.052(3) Uani 1 1 d .
C55 C 0.5095(6) 0.5766(6) 0.6707(5) 0.043(2) Uani 1 1 d .
H55 H 0.5232 0.6228 0.6792 0.051 Uiso 1 1 calc R
C56 C 0.8373(8) 1.2947(6) 0.4611(6) 0.055(3) Uani 1 1 d .
H56 H 0.8596 1.3182 0.4155 0.066 Uiso 1 1 calc R
C57 C 0.6520(7) 1.0717(6) 0.5921(6) 0.049(3) Uani 1 1 d .
H57 H 0.6973 1.0852 0.5528 0.059 Uiso 1 1 calc R
C58 C 0.5184(7) 1.0311(7) 0.7060(7) 0.057(3) Uani 1 1 d .
C59 C 0.9038(6) 0.4715(6) 0.8093(6) 0.046(2) Uani 1 1 d .
H59 H 0.9012 0.5063 0.7713 0.055 Uiso 1 1 calc R
C60 C 0.3758(7) 0.6253(6) 0.8437(6) 0.050(3) Uani 1 1 d .
H60 H 0.4016 0.6627 0.8591 0.060 Uiso 1 1 calc R
C61 C 0.7277(7) 1.2776(6) 0.5696(6) 0.048(3) Uani 1 1 d .
C62 C 0.7560(7) 0.9236(6) 0.9131(6) 0.056(3) Uani 1 1 d .
H62 H 0.8091 0.9283 0.8806 0.068 Uiso 1 1 calc R
C63 C 0.9129(9) 0.3677(7) 0.9192(7) 0.062(3) Uani 1 1 d .
C64 C 0.5012(7) 0.9031(7) 0.5711(7) 0.059(3) Uani 1 1 d .
H64 H 0.4792 0.9331 0.5384 0.070 Uiso 1 1 calc R
C65 C 1.0981(7) 1.2697(6) 0.6848(5) 0.050(3) Uani 1 1 d .
H65 H 1.0496 1.2570 0.7214 0.060 Uiso 1 1 calc R
C66 C 0.5855(7) 0.8841(6) 0.5547(5) 0.047(2) Uani 1 1 d .
C67 C 0.6411(7) 1.1663(7) 0.7760(6) 0.057(3) Uani 1 1 d .
H67 H 0.5885 1.1765 0.8051 0.068 Uiso 1 1 calc R
C68 C 0.6917(7) 1.1122(7) 0.7999(5) 0.052(3) Uani 1 1 d .
H68 H 0.6764 1.0891 0.8463 0.063 Uiso 1 1 calc R
C69 C 1.0440(8) 0.9094(8) 0.9021(6) 0.065(4) Uani 1 1 d .
H69 H 1.0658 0.9009 0.9420 0.079 Uiso 1 1 calc R
C70 C 1.2200(7) 0.9368(8) 0.7211(6) 0.060(3) Uani 1 1 d .
H70 H 1.2496 0.9311 0.7564 0.072 Uiso 1 1 calc R
C71 C 1.1534(6) 1.0123(6) 0.6438(5) 0.045(2) Uani 1 1 d .
H71 H 1.1384 1.0587 0.6274 0.054 Uiso 1 1 calc R
C72 C 0.7272(7) 0.3732(6) 0.7647(5) 0.049(3) Uani 1 1 d .
H72 H 0.6984 0.4122 0.7473 0.058 Uiso 1 1 calc R
C73 C 0.7974(7) 0.3495(7) 0.7198(7) 0.060(3) Uani 1 1 d .
H73 H 0.8146 0.3698 0.6725 0.072 Uiso 1 1 calc R
C74 C 1.1593(7) 1.3152(8) 0.6946(6) 0.064(4) Uani 1 1 d .
H74 H 1.1522 1.3330 0.7380 0.077 Uiso 1 1 calc R
C75 C 0.6492(8) 1.2962(7) 0.6154(7) 0.066(3) Uani 1 1 d .
H75 H 0.6169 1.3331 0.5987 0.079 Uiso 1 1 calc R
C76 C 0.6210(7) 1.2627(7) 0.6807(7) 0.062(3) Uani 1 1 d .
H76 H 0.5696 1.2764 0.7090 0.075 Uiso 1 1 calc R
C77 C 0.8135(7) 0.2608(7) 0.8167(7) 0.057(3) Uani 1 1 d .
C78 C 0.8426(7) 0.2936(8) 0.7473(7) 0.069(4) Uani 1 1 d .
H78 H 0.8929 0.2781 0.7189 0.083 Uiso 1 1 calc R
C79 C 0.9224(9) 0.5705(7) 0.4756(6) 0.062(3) Uani 1 1 d .
C80 C 0.6571(8) 0.9655(7) 1.0123(7) 0.069(4) Uani 1 1 d .
H80 H 0.6431 0.9967 1.0470 0.083 Uiso 1 1 calc R
C81 C 1.1996(7) 1.0032(7) 0.6953(6) 0.059(3) Uani 1 1 d .
H81 H 1.2166 1.0440 0.7122 0.071 Uiso 1 1 calc R
C82 C 1.0028(8) 0.5893(7) 0.9283(7) 0.062(3) Uani 1 1 d .
H82 H 1.0241 0.5646 0.9644 0.074 Uiso 1 1 calc R
C83 C 0.2913(7) 0.5866(7) 0.7697(6) 0.057(3) Uani 1 1 d .
H83 H 0.2597 0.5970 0.7360 0.069 Uiso 1 1 calc R
C84 C 0.3335(9) 0.6416(7) 0.7905(7) 0.064(3) Uani 1 1 d .
H84 H 0.3334 0.6893 0.7689 0.077 Uiso 1 1 calc R
C85 C 0.6344(10) 0.1909(7) 1.0662(7) 0.070(4) Uani 1 1 d .
H85 H 0.6092 0.1693 1.1120 0.085 Uiso 1 1 calc R
C86 C 0.9839(9) 0.3810(8) 0.8635(8) 0.070(4) Uani 1 1 d .
H86 H 1.0338 0.3553 0.8628 0.084 Uiso 1 1 calc R
C87 C 0.3616(8) 0.2441(7) 0.8352(7) 0.062(3) Uani 1 1 d .
H87 H 0.4101 0.2500 0.7976 0.075 Uiso 1 1 calc R
C88 C 1.2314(7) 1.3351(7) 0.6410(6) 0.063(3) Uani 1 1 d .
H88 H 1.2727 1.3666 0.6472 0.075 Uiso 1 1 calc R
C89 C 0.7372(9) 0.9676(8) 0.9669(7) 0.077(4) Uani 1 1 d .
H89 H 0.7793 0.9988 0.9724 0.092 Uiso 1 1 calc R
C90 C 0.4502(8) 0.5017(10) 0.6015(7) 0.077(4) Uani 1 1 d .
H90 H 0.4255 0.4981 0.5639 0.092 Uiso 1 1 calc R
C91 C 0.7467(8) 0.1970(7) 0.9582(7) 0.060(3) Uani 1 1 d .
C92 C 0.7759(9) 0.5428(7) 0.5806(7) 0.082(5) Uani 1 1 d .
H92 H 0.7265 0.5325 0.6168 0.098 Uiso 1 1 calc R
C93 C 0.8247(8) 0.1732(7) 0.9132(9) 0.074(4) Uani 1 1 d .
H93 H 0.8545 0.1354 0.9315 0.089 Uiso 1 1 calc R
C94 C 0.8553(9) 0.2034(8) 0.8468(9) 0.073(4) Uani 1 1 d .
H94 H 0.9055 0.1861 0.8197 0.088 Uiso 1 1 calc R
C95 C 0.4496(7) 0.8773(8) 0.6367(7) 0.065(3) Uani 1 1 d .
H95 H 0.3920 0.8887 0.6481 0.078 Uiso 1 1 calc R
C96 C 1.0263(9) 0.8523(7) 0.8691(6) 0.065(3) Uani 1 1 d .
H96 H 1.0358 0.8046 0.8864 0.078 Uiso 1 1 calc R
C97 C 0.5069(8) 1.0873(8) 0.6554(8) 0.067(4) Uani 1 1 d .
H97 H 0.4550 1.1109 0.6604 0.081 Uiso 1 1 calc R
C98 C 0.2886(7) 0.2570(7) 0.9548(7) 0.063(3) Uani 1 1 d .
H98 H 0.2885 0.2722 0.9982 0.075 Uiso 1 1 calc R
C99 C 0.5741(9) 1.1072(7) 0.5980(7) 0.064(3) Uani 1 1 d .
H99 H 0.5679 1.1443 0.5630 0.077 Uiso 1 1 calc R
C100 C 1.0566(8) 0.6130(8) 0.8632(8) 0.074(4) Uani 1 1 d .
H100 H 1.1146 0.6033 0.8549 0.088 Uiso 1 1 calc R
C101 C 0.9785(8) 0.4335(8) 0.8089(8) 0.071(4) Uani 1 1 d .
H101 H 1.0259 0.4440 0.7708 0.085 Uiso 1 1 calc R
C102 C 0.4655(9) 0.4400(9) 0.6440(7) 0.077(4) Uani 1 1 d .
H102 H 0.4501 0.3942 0.6357 0.092 Uiso 1 1 calc R
C103 C 0.7097(10) 0.1669(7) 1.0275(8) 0.073(4) Uani 1 1 d .
H103 H 0.7371 0.1291 1.0483 0.088 Uiso 1 1 calc R
C104 C 0.2881(12) 0.2138(8) 0.8279(11) 0.089(5) Uani 1 1 d .
C105 C 0.8732(12) 0.5113(8) 0.4750(8) 0.105(7) Uani 1 1 d .
H105 H 0.8891 0.4812 0.4395 0.126 Uiso 1 1 calc R
C106 C 0.7997(12) 0.4970(9) 0.5276(9) 0.121(8) Uani 1 1 d .
H106 H 0.7653 0.4567 0.5282 0.145 Uiso 1 1 calc R
C107 C 0.2154(9) 0.2260(10) 0.9457(11) 0.103(6) Uani 1 1 d .
H107 H 0.1667 0.2195 0.9832 0.124 Uiso 1 1 calc R
C108 C 0.2140(12) 0.2048(10) 0.8826(14) 0.112(7) Uani 1 1 d .
H108 H 0.1645 0.1847 0.8758 0.134 Uiso 1 1 calc R
Dy1 Dy 0.68143(2) 0.66104(2) 0.798838(19) 0.02490(10) Uani 1 1 d .
Dy2 Dy 0.82768(2) 0.81470(2) 0.685480(18) 0.02430(10) Uani 1 1 d .
Dy3 Dy 0.56911(2) 0.39775(2) 0.917395(18) 0.02446(10) Uani 1 1 d .
Dy4 Dy 0.92293(2) 1.08819(2) 0.595035(18) 0.02318(10) Uani 1 1 d .
N1 N 0.8542(5) 1.2030(4) 0.5557(4) 0.0356(17) Uani 1 1 d .
N2 N 0.7936(4) 1.1280(4) 0.6878(4) 0.0312(16) Uani 1 1 d .
N3 N 0.6961(5) 0.3437(4) 0.8333(4) 0.0348(17) Uani 1 1 d .
N4 N 0.6286(5) 0.2819(4) 0.9678(4) 0.0393(19) Uani 1 1 d .
N5 N 1.3180(6) 1.3270(7) 0.5208(6) 0.068(3) Uani 1 1 d .
N6 N 1.2176(8) 0.8063(8) 0.7240(6) 0.078(3) Uani 1 1 d .
N7 N 1.0505(7) 1.0410(8) 0.9099(6) 0.073(3) Uani 1 1 d .
N8 N 0.4462(7) 1.0061(9) 0.7674(7) 0.083(4) Uani 1 1 d .
N9 N 0.6401(8) 0.9106(7) 0.4847(6) 0.076(3) Uani 1 1 d .
N10 N 1.0022(8) 0.5864(7) 0.4182(5) 0.071(3) Uani 1 1 d .
N11 N 0.5136(7) 0.9102(6) 1.0539(5) 0.070(3) Uani 1 1 d .
N12 N 0.8579(7) 0.5764(6) 1.0073(5) 0.062(3) Uani 1 1 d .
N13 N 0.9160(12) 0.3114(7) 0.9781(9) 0.096(5) Uani 1 1 d .
N14 N 0.4520(8) 0.6335(10) 0.5733(6) 0.091(5) Uani 1 1 d .
N15 N 0.2528(7) 0.4584(7) 0.7775(6) 0.070(3) Uani 1 1 d .
N16 N 0.2894(15) 0.1929(13) 0.7570(14) 0.144(11) Uani 1 1 d .
O47 O 1.0401(4) 1.1796(3) 0.5488(3) 0.0355(15) Uani 1 1 d .
O48 O 0.9803(4) 1.1686(4) 0.6623(3) 0.0395(16) Uani 1 1 d .
O49 O 1.3267(5) 1.3030(6) 0.4647(5) 0.080(3) Uani 1 1 d .
O50 O 1.3682(7) 1.3707(7) 0.5302(6) 0.115(5) Uani 1 1 d .
O51 O 1.0793(4) 0.9118(3) 0.5252(3) 0.0321(14) Uani 1 1 d .
O52 O 1.0403(4) 1.0206(3) 0.5565(3) 0.0361(14) Uani 1 1 d .
O53 O 1.2522(11) 0.8019(8) 0.7731(7) 0.149(6) Uani 1 1 d .
O54 O 1.2004(8) 0.7517(6) 0.6981(7) 0.101(4) Uani 1 1 d .
O55 O 0.9293(4) 1.0160(3) 0.6990(3) 0.0354(14) Uani 1 1 d .
O56 O 0.9292(4) 0.8978(3) 0.6893(3) 0.0339(14) Uani 1 1 d .
O57 O 1.0237(8) 1.0993(7) 0.8952(7) 0.104(4) Uani 1 1 d .
O58 O 1.0928(7) 1.0269(7) 0.9538(6) 0.106(4) Uani 1 1 d .
O59 O 0.7454(4) 0.9187(3) 0.6754(3) 0.0378(15) Uani 1 1 d .
O60 O 0.8124(4) 1.0092(3) 0.5952(3) 0.0337(14) Uani 1 1 d .
O61 O 0.4511(7) 0.9515(7) 0.8046(6) 0.100(4) Uani 1 1 d .
O62 O 0.3829(8) 1.0446(10) 0.7759(8) 0.160(7) Uani 1 1 d .
O63 O 0.8636(4) 0.8624(4) 0.5663(3) 0.0417(16) Uani 1 1 d .
O64 O 0.8350(4) 0.7149(3) 0.6216(3) 0.0365(15) Uani 1 1 d .
O65 O 0.7426(5) 0.6284(4) 0.6873(3) 0.0459(18) Uani 1 1 d .
O66 O 1.0205(8) 0.5448(7) 0.3728(5) 0.113(4) Uani 1 1 d .
O67 O 1.0467(7) 0.6377(7) 0.4198(5) 0.096(4) Uani 1 1 d .
O68 O 0.9490(4) 0.7419(4) 0.7131(3) 0.0395(15) Uani 1 1 d .
O69 O 0.8206(4) 0.7033(3) 0.7742(3) 0.0352(14) Uani 1 1 d .
O70 O 0.8878(8) 0.5498(7) 1.0555(5) 0.101(4) Uani 1 1 d .
O71 O 0.7819(7) 0.5802(8) 1.0121(5) 0.111(4) Uani 1 1 d .
O72 O 0.7802(5) 0.8440(4) 0.7988(3) 0.0441(18) Uani 1 1 d .
O73 O 0.6765(4) 0.7646(3) 0.8614(3) 0.0398(16) Uani 1 1 d .
O74 O 0.6884(4) 0.7692(3) 0.7098(3) 0.0323(14) Uani 1 1 d .
O75 O 0.5606(4) 0.7339(4) 0.7735(4) 0.0485(18) Uani 1 1 d .
O76 O 0.7112(8) 0.8874(9) 0.4691(7) 0.153(7) Uani 1 1 d .
O77 O 0.6137(7) 0.9558(7) 0.4454(5) 0.108(4) Uani 1 1 d .
O78 O 0.4646(6) 0.8624(6) 1.0531(5) 0.104(4) Uani 1 1 d .
O79 O 0.4938(7) 0.9582(7) 1.0927(7) 0.123(5) Uani 1 1 d .
O80 O 0.6377(4) 0.6227(4) 0.9193(3) 0.0435(17) Uani 1 1 d .
O81 O 0.7564(4) 0.5533(3) 0.8226(3) 0.0363(14) Uani 1 1 d .
O82 O 0.6848(4) 0.4741(3) 0.9119(3) 0.0354(14) Uani 1 1 d .
O83 O 0.9832(10) 0.2766(7) 0.9733(8) 0.135(5) Uani 1 1 d .
O84 O 0.8551(11) 0.3003(7) 1.0285(8) 0.114(5) Uani 1 1 d .
O85 O 0.5023(4) 0.3168(4) 0.8568(3) 0.0411(16) Uani 1 1 d .
O86 O 0.4436(4) 0.3168(4) 0.9692(3) 0.0395(16) Uani 1 1 d .
O87 O 0.5753(5) 0.4630(4) 0.8094(3) 0.0441(17) Uani 1 1 d .
O88 O 0.5808(4) 0.5826(4) 0.7861(3) 0.0381(15) Uani 1 1 d .
O89 O 0.4591(10) 0.6921(8) 0.5917(8) 0.123(5) Uani 1 1 d .
O90 O 0.4247(8) 0.6244(9) 0.5216(6) 0.133(5) Uani 1 1 d .
O91 O 0.2653(9) 0.3966(6) 0.7969(7) 0.106(4) Uani 1 1 d .
O92 O 0.2073(8) 0.4761(7) 0.7375(7) 0.115(4) Uani 1 1 d .
O93 O 0.4556(4) 0.4753(4) 0.9407(3) 0.0392(15) Uani 1 1 d .
O94 O 0.4361(4) 0.5887(3) 0.9658(3) 0.0321(14) Uani 1 1 d .
O95 O 0.2267(11) 0.1578(9) 0.7538(12) 0.207(10) Uani 1 1 d .
O96 O 0.3478(14) 0.2091(13) 0.7095(11) 0.166(11) Uani 1 1 d .

loop_
_atom_site_aniso_label
_atom_site_aniso_U_11
_atom_site_aniso_U_22
_atom_site_aniso_U_33
_atom_site_aniso_U_23
_atom_site_aniso_U_13
_atom_site_aniso_U_12
C1 0.020(4) 0.034(5) 0.027(4) 0.004(4) -0.005(3) -0.003(4)
C2 0.031(5) 0.028(5) 0.037(5) -0.010(4) -0.006(4) -0.007(4)
C3 0.027(4) 0.034(5) 0.028(4) -0.008(3) -0.006(3) 0.002(4)
C4 0.027(5) 0.024(5) 0.045(5) -0.004(4) -0.007(4) 0.001(4)
C5 0.034(5) 0.033(5) 0.049(5) 0.001(4) -0.016(4) -0.005(4)
C6 0.029(4) 0.036(6) 0.024(4) -0.004(4) -0.002(3) 0.000(4)
C7 0.037(5) 0.026(5) 0.041(5) -0.008(4) -0.006(4) 0.000(4)
C8 0.027(4) 0.039(5) 0.030(4) -0.006(4) -0.008(3) 0.001(4)
C9 0.024(4) 0.027(5) 0.025(4) -0.002(3) -0.002(3) 0.001(4)
C10 0.026(4) 0.042(6) 0.021(4) -0.001(4) 0.000(3) -0.003(4)
C11 0.032(5) 0.037(6) 0.057(6) -0.020(5) -0.012(4) 0.000(4)
C12 0.029(5) 0.029(5) 0.035(5) -0.011(4) -0.005(4) 0.000(4)
C13 0.037(5) 0.035(6) 0.039(5) -0.011(4) -0.009(4) -0.010(4)
C14 0.035(5) 0.043(6) 0.045(5) -0.012(4) -0.010(4) -0.006(4)
C15 0.036(5) 0.035(6) 0.043(5) -0.003(4) -0.016(4) -0.002(4)
C16 0.035(5) 0.045(6) 0.034(5) -0.007(4) -0.007(4) 0.000(4)
C17 0.028(5) 0.040(6) 0.031(4) 0.000(4) -0.007(3) -0.003(4)
C18 0.046(5) 0.027(5) 0.041(5) -0.016(4) -0.022(4) 0.008(4)
C19 0.034(5) 0.026(5) 0.050(5) -0.010(4) -0.017(4) -0.002(4)
C20 0.046(6) 0.032(6) 0.036(5) -0.008(4) -0.005(4) -0.002(4)
C21 0.066(7) 0.026(5) 0.035(5) 0.001(4) -0.005(5) 0.003(5)
C22 0.026(4) 0.043(6) 0.041(5) -0.020(4) -0.004(4) -0.001(4)
C23 0.032(5) 0.042(6) 0.049(5) -0.004(4) -0.015(4) 0.001(4)
C24 0.032(5) 0.029(5) 0.041(5) -0.008(4) -0.007(4) -0.001(4)
C25 0.057(7) 0.037(6) 0.035(5) -0.007(4) 0.008(4) -0.005(5)
C26 0.037(5) 0.026(5) 0.049(5) 0.000(4) -0.015(4) 0.002(4)
C27 0.054(7) 0.037(6) 0.052(6) 0.001(5) -0.020(5) -0.001(5)
C28 0.043(6) 0.028(6) 0.064(6) -0.003(5) -0.015(5) -0.004(4)
C29 0.052(6) 0.033(5) 0.023(4) -0.004(4) 0.001(4) 0.001(4)
C30 0.033(5) 0.034(5) 0.028(4) -0.001(4) -0.002(4) 0.000(4)
C31 0.035(5) 0.041(6) 0.035(5) -0.006(4) -0.009(4) -0.003(4)
C32 0.052(6) 0.036(6) 0.035(5) 0.005(4) 0.002(4) 0.006(5)
C33 0.024(4) 0.035(5) 0.025(4) -0.007(3) -0.003(3) 0.004(4)
C34 0.044(6) 0.023(5) 0.070(7) -0.018(5) -0.031(5) 0.010(4)
C35 0.041(5) 0.025(5) 0.043(5) -0.006(4) -0.016(4) 0.000(4)
C36 0.052(6) 0.035(6) 0.056(6) -0.008(5) -0.028(5) 0.000(5)
C37 0.044(6) 0.036(6) 0.036(5) -0.008(4) 0.005(4) -0.009(4)
C38 0.033(5) 0.043(6) 0.044(5) -0.010(4) -0.009(4) 0.008(4)
C39 0.061(7) 0.041(6) 0.044(5) 0.004(4) -0.022(5) 0.003(5)
C40 0.035(5) 0.047(6) 0.049(6) -0.023(5) -0.006(4) 0.007(5)
C41 0.081(8) 0.031(6) 0.043(6) 0.001(4) -0.017(5) -0.002(5)
C42 0.033(5) 0.047(6) 0.047(5) -0.017(5) -0.015(4) 0.002(4)
C43 0.036(5) 0.039(6) 0.049(5) -0.013(4) -0.008(4) 0.003(4)
C44 0.026(4) 0.031(5) 0.031(4) -0.010(4) -0.007(3) -0.007(4)
C45 0.051(7) 0.059(8) 0.058(6) -0.022(5) -0.022(5) 0.001(6)
C46 0.042(6) 0.048(7) 0.064(7) -0.002(5) -0.008(5) 0.005(5)
C47 0.035(5) 0.060(7) 0.054(6) -0.014(5) -0.004(5) -0.014(5)
C48 0.045(6) 0.047(6) 0.034(5) -0.006(4) 0.001(4) -0.005(5)
C49 0.076(8) 0.034(6) 0.063(7) -0.008(5) -0.037(6) 0.022(6)
C50 0.039(6) 0.055(8) 0.069(7) 0.002(6) -0.012(5) 0.004(5)
C51 0.049(6) 0.046(7) 0.041(5) -0.018(5) 0.005(4) -0.001(5)
C52 0.042(6) 0.086(10) 0.043(6) -0.003(6) -0.020(5) 0.017(6)
C53 0.040(6) 0.083(9) 0.042(6) -0.025(6) -0.016(5) 0.001(6)
C54 0.047(6) 0.060(8) 0.048(6) 0.003(5) -0.015(5) 0.014(5)
C55 0.043(6) 0.049(7) 0.037(5) -0.002(4) -0.013(4) 0.003(5)
C56 0.083(9) 0.038(6) 0.047(6) 0.004(5) -0.026(6) 0.004(6)
C57 0.054(7) 0.036(6) 0.063(7) -0.009(5) -0.027(5) 0.000(5)
C58 0.040(6) 0.062(8) 0.073(8) -0.028(6) -0.012(5) 0.000(6)
C59 0.032(5) 0.049(7) 0.056(6) -0.006(5) -0.010(4) 0.007(5)
C60 0.062(7) 0.036(6) 0.061(7) -0.011(5) -0.033(6) 0.003(5)
C61 0.051(6) 0.042(6) 0.060(6) -0.022(5) -0.023(5) 0.016(5)
C62 0.045(6) 0.058(8) 0.059(7) -0.029(6) 0.013(5) -0.015(5)
C63 0.074(9) 0.043(7) 0.086(9) -0.011(6) -0.055(8) 0.012(6)
C64 0.050(7) 0.060(8) 0.072(8) 0.001(6) -0.033(6) 0.013(6)
C65 0.044(6) 0.063(8) 0.045(6) -0.021(5) -0.007(5) -0.008(5)
C66 0.050(6) 0.046(7) 0.048(6) 0.002(5) -0.023(5) 0.006(5)
C67 0.043(6) 0.068(8) 0.059(7) -0.033(6) 0.001(5) 0.001(6)
C68 0.041(6) 0.070(8) 0.035(5) 0.002(5) 0.006(4) 0.009(6)
C69 0.069(8) 0.089(11) 0.048(6) -0.007(6) -0.036(6) 0.012(7)
C70 0.048(7) 0.086(10) 0.055(7) -0.016(6) -0.027(5) 0.012(6)
C71 0.043(6) 0.044(6) 0.053(6) -0.012(5) -0.018(5) 0.000(5)
C72 0.046(6) 0.056(7) 0.033(5) -0.019(5) 0.016(4) -0.012(5)
C73 0.034(6) 0.074(9) 0.069(7) -0.031(7) 0.006(5) -0.006(6)
C74 0.051(7) 0.089(10) 0.057(7) -0.036(7) -0.009(5) -0.016(6)
C75 0.054(7) 0.063(9) 0.088(9) -0.025(7) -0.026(7) 0.031(6)
C76 0.039(6) 0.069(9) 0.081(9) -0.031(7) -0.011(6) 0.023(6)
C77 0.039(6) 0.048(7) 0.096(9) -0.044(7) -0.019(6) 0.008(5)
C78 0.036(6) 0.091(11) 0.077(9) -0.052(8) 0.011(6) -0.008(7)
C79 0.080(9) 0.055(8) 0.039(6) -0.015(5) 0.011(5) 0.017(7)
C80 0.072(8) 0.065(9) 0.066(8) -0.043(7) 0.009(6) -0.016(7)
C81 0.050(7) 0.070(9) 0.070(7) -0.033(7) -0.027(6) 0.005(6)
C82 0.060(8) 0.060(8) 0.072(8) 0.003(6) -0.036(6) 0.016(6)
C83 0.055(7) 0.069(9) 0.063(7) -0.015(6) -0.038(6) 0.012(6)
C84 0.088(9) 0.044(7) 0.073(8) 0.002(6) -0.048(7) 0.009(6)
C85 0.118(12) 0.040(7) 0.059(7) 0.011(6) -0.041(8) -0.011(8)
C86 0.064(8) 0.064(9) 0.102(10) -0.026(8) -0.049(8) 0.035(7)
C87 0.060(8) 0.049(7) 0.092(9) -0.024(6) -0.039(7) 0.007(6)
C88 0.048(7) 0.078(9) 0.068(7) -0.031(7) -0.012(6) -0.021(6)
C89 0.070(9) 0.081(10) 0.076(8) -0.047(8) 0.008(7) -0.033(7)
C90 0.058(8) 0.129(14) 0.055(7) -0.034(8) -0.027(6) 0.009(9)
C91 0.070(8) 0.040(7) 0.082(9) -0.008(6) -0.041(7) 0.009(6)
C92 0.091(10) 0.068(9) 0.067(8) -0.036(7) 0.029(7) -0.042(8)
C93 0.052(8) 0.046(8) 0.140(14) -0.030(8) -0.047(9) 0.030(6)
C94 0.055(8) 0.057(9) 0.112(12) -0.032(8) -0.021(8) 0.018(7)
C95 0.035(6) 0.084(10) 0.077(8) 0.001(7) -0.024(6) 0.019(6)
C96 0.084(9) 0.059(8) 0.060(7) 0.011(6) -0.043(7) 0.007(7)
C97 0.050(7) 0.067(9) 0.098(10) -0.030(8) -0.036(7) 0.026(6)
C98 0.037(6) 0.066(9) 0.079(8) 0.009(6) -0.012(6) -0.013(6)
C99 0.075(9) 0.044(7) 0.090(9) -0.010(6) -0.053(8) 0.015(6)
C100 0.046(7) 0.086(11) 0.090(10) 0.005(8) -0.028(7) 0.018(7)
C101 0.040(7) 0.085(10) 0.092(10) -0.031(8) -0.015(6) 0.020(7)
C102 0.076(9) 0.093(12) 0.079(9) -0.051(9) -0.031(8) -0.001(8)
C103 0.089(10) 0.039(7) 0.106(11) -0.005(7) -0.051(9) 0.018(7)
C104 0.103(13) 0.049(9) 0.154(16) -0.040(9) -0.092(12) 0.020(8)
C105 0.148(16) 0.070(10) 0.075(9) -0.052(8) 0.038(10) -0.031(10)
C106 0.136(15) 0.087(12) 0.115(13) -0.066(10) 0.042(11) -0.067(11)
C107 0.050(9) 0.103(14) 0.149(17) 0.028(12) -0.029(10) -0.038(9)
C108 0.079(12) 0.075(12) 0.21(2) -0.017(13) -0.088(15) -0.015(9)
Dy1 0.0258(2) 0.0218(2) 0.02362(18) -0.00089(14) -0.00048(14) -0.00299(15)
Dy2 0.0253(2) 0.0214(2) 0.02272(18) -0.00148(14) 0.00001(14) -0.00293(15)
Dy3 0.0282(2) 0.0212(2) 0.02256(18) -0.00383(14) -0.00321(14) -0.00140(15)
Dy4 0.0255(2) 0.0193(2) 0.02341(18) -0.00257(14) -0.00372(14) -0.00029(15)
N1 0.039(4) 0.029(4) 0.037(4) -0.007(3) -0.005(3) 0.003(3)
N2 0.025(4) 0.024(4) 0.039(4) -0.007(3) 0.003(3) 0.008(3)
N3 0.038(4) 0.033(5) 0.034(4) -0.012(3) -0.007(3) 0.001(4)
N4 0.054(5) 0.029(5) 0.038(4) -0.009(3) -0.015(4) 0.004(4)
N5 0.043(6) 0.087(8) 0.073(7) -0.025(6) -0.003(5) -0.026(5)
N6 0.082(8) 0.078(9) 0.080(8) 0.008(7) -0.038(7) 0.031(7)
N7 0.057(7) 0.106(11) 0.071(7) -0.044(7) -0.024(6) 0.005(7)
N8 0.037(6) 0.112(12) 0.093(9) -0.038(8) 0.007(6) -0.001(7)
N9 0.062(7) 0.101(10) 0.060(6) 0.016(6) -0.019(5) 0.017(7)
N10 0.067(7) 0.083(9) 0.053(6) -0.016(6) 0.010(5) 0.014(6)
N11 0.063(7) 0.074(8) 0.065(6) -0.039(6) 0.017(5) -0.013(6)
N12 0.071(7) 0.070(7) 0.044(5) 0.008(5) -0.018(5) 0.001(6)
N13 0.138(14) 0.057(9) 0.124(12) -0.003(8) -0.095(11) 0.017(9)
N14 0.067(8) 0.146(15) 0.057(7) 0.018(8) -0.028(6) 0.025(9)
N15 0.071(7) 0.077(9) 0.077(7) -0.030(6) -0.039(6) -0.006(6)
N16 0.17(2) 0.120(16) 0.22(3) -0.119(19) -0.15(2) 0.071(16)
O47 0.041(4) 0.038(4) 0.026(3) -0.011(3) -0.001(3) -0.013(3)
O48 0.037(4) 0.044(4) 0.035(3) -0.011(3) 0.000(3) -0.011(3)
O49 0.057(5) 0.103(8) 0.073(6) -0.033(5) 0.008(4) -0.030(5)
O50 0.076(7) 0.161(12) 0.106(8) -0.052(8) 0.004(6) -0.078(8)
O51 0.042(4) 0.030(4) 0.025(3) -0.005(2) -0.009(2) 0.003(3)
O52 0.041(4) 0.036(4) 0.034(3) -0.009(3) -0.013(3) 0.015(3)
O53 0.218(16) 0.138(12) 0.131(11) -0.006(9) -0.126(12) 0.076(11)
O54 0.116(9) 0.065(7) 0.133(10) 0.023(7) -0.068(8) 0.009(7)
O55 0.044(4) 0.025(4) 0.037(3) 0.000(3) -0.012(3) 0.004(3)
O56 0.036(3) 0.030(4) 0.037(3) -0.002(3) -0.012(3) -0.007(3)
O57 0.104(9) 0.105(10) 0.134(10) -0.077(8) -0.060(8) 0.016(8)
O58 0.104(8) 0.159(12) 0.084(7) -0.048(7) -0.058(6) -0.013(8)
O59 0.031(3) 0.026(4) 0.049(4) 0.004(3) -0.001(3) 0.004(3)
O60 0.035(3) 0.034(4) 0.031(3) -0.007(3) -0.005(3) -0.008(3)
O61 0.078(7) 0.096(9) 0.100(8) -0.013(7) 0.028(6) -0.011(7)
O62 0.064(8) 0.215(18) 0.173(14) -0.010(12) 0.015(8) 0.063(10)
O63 0.059(4) 0.032(4) 0.025(3) 0.000(3) 0.003(3) -0.002(3)
O64 0.041(4) 0.025(4) 0.037(3) -0.008(3) 0.004(3) -0.003(3)
O65 0.066(5) 0.035(4) 0.028(3) -0.007(3) 0.008(3) -0.009(3)
O66 0.131(10) 0.113(9) 0.073(7) -0.047(6) 0.031(6) 0.023(8)
O67 0.087(8) 0.110(9) 0.070(6) -0.015(6) 0.024(5) -0.023(7)
O68 0.034(3) 0.032(4) 0.046(4) 0.008(3) -0.005(3) -0.002(3)
O69 0.029(3) 0.036(4) 0.039(3) -0.003(3) -0.007(3) -0.001(3)
O70 0.122(9) 0.120(10) 0.061(6) 0.024(6) -0.038(6) 0.016(7)
O71 0.069(7) 0.174(13) 0.071(6) 0.043(7) -0.010(5) -0.010(7)
O72 0.062(4) 0.041(4) 0.021(3) -0.005(3) 0.007(3) -0.020(3)
O73 0.048(4) 0.023(3) 0.038(3) -0.007(3) 0.010(3) -0.007(3)
O74 0.028(3) 0.030(4) 0.038(3) 0.004(3) -0.011(3) -0.003(3)
O75 0.034(4) 0.043(4) 0.059(4) 0.016(3) -0.004(3) -0.002(3)
O76 0.088(9) 0.219(17) 0.102(9) 0.083(10) 0.017(7) 0.047(10)
O77 0.107(9) 0.137(11) 0.071(6) 0.036(6) -0.027(6) 0.039(8)
O78 0.075(7) 0.114(9) 0.100(8) -0.061(7) 0.045(6) -0.046(6)
O79 0.081(7) 0.132(10) 0.140(10) -0.098(9) 0.043(7) -0.018(7)
O80 0.054(4) 0.038(4) 0.029(3) -0.002(3) 0.006(3) 0.005(3)
O81 0.034(3) 0.033(4) 0.039(3) 0.004(3) -0.006(3) 0.004(3)
O82 0.037(4) 0.036(4) 0.033(3) -0.005(3) -0.007(3) -0.009(3)
O83 0.159(13) 0.097(10) 0.180(13) -0.002(9) -0.113(11) 0.054(9)
O84 0.164(14) 0.080(9) 0.116(10) 0.035(8) -0.089(10) -0.021(9)
O85 0.038(4) 0.050(4) 0.034(3) -0.013(3) -0.001(3) -0.009(3)
O86 0.039(4) 0.041(4) 0.035(3) -0.012(3) 0.001(3) -0.009(3)
O87 0.055(4) 0.042(4) 0.034(3) 0.008(3) -0.014(3) -0.003(3)
O88 0.036(4) 0.031(4) 0.050(4) -0.009(3) -0.013(3) -0.007(3)
O89 0.156(13) 0.107(11) 0.120(11) 0.012(9) -0.074(9) 0.053(10)
O90 0.112(10) 0.219(16) 0.079(7) 0.022(8) -0.065(7) 0.027(10)
O91 0.153(11) 0.057(7) 0.140(10) -0.027(7) -0.091(9) -0.011(7)
O92 0.134(10) 0.100(9) 0.163(11) -0.047(8) -0.119(10) 0.007(7)
O93 0.042(4) 0.041(4) 0.040(3) -0.010(3) -0.019(3) 0.013(3)
O94 0.042(4) 0.031(4) 0.025(3) -0.006(2) -0.011(2) -0.002(3)
O95 0.204(17) 0.138(14) 0.39(3) -0.150(17) -0.23(2) 0.047(12)
O96 0.21(2) 0.20(2) 0.173(18) -0.136(17) -0.138(16) 0.117(19)

loop_
_atom_type_symbol
_atom_type_description
_atom_type_scat_dispersion_real
_atom_type_scat_dispersion_imag
_atom_type_scat_source
C C 0.0033 0.0016 'International Tables Vol C Tables 4.2.6.8 and 6.1.1.4'
H H 0.0000 0.0000 'International Tables Vol C Tables 4.2.6.8 and 6.1.1.4'
O O 0.0106 0.0060 'International Tables Vol C Tables 4.2.6.8 and 6.1.1.4'
N N 0.0061 0.0033 'International Tables Vol C Tables 4.2.6.8 and 6.1.1.4'
Dy Dy -0.1892 4.4098 'International Tables Vol C Tables 4.2.6.8 and 6.1.1.4'

loop_
_geom_angle_atom_site_label_1
_geom_angle_atom_site_label_2
_geom_angle_atom_site_label_3
_geom_angle
_geom_angle_site_symmetry_1
_geom_angle_site_symmetry_3
O56 C1 O55 124.1(8) . .
O56 C1 C17 118.8(8) . .
O55 C1 C17 117.0(8) . .
O60 C2 O59 124.5(9) . .
O60 C2 C19 118.8(8) . .
O59 C2 C19 116.8(8) . .
C60 C3 C31 119.9(9) . .
C60 C3 C6 119.6(8) . .
C31 C3 C6 120.5(8) . .
O75 C4 O74 119.5(8) . .
O75 C4 C26 121.2(8) . .
O74 C4 C26 119.2(8) . .
O75 C4 Dy1 60.5(5) . .
O74 C4 Dy1 60.2(4) . .
C26 C4 Dy1 166.6(6) . .
C15 C5 C50 119.9(9) . .
C15 C5 C24 119.0(8) . .
C50 C5 C24 121.0(9) . .
O94 C6 O93 124.9(8) . .
O94 C6 C3 117.6(8) . .
O93 C6 C3 117.5(8) . .
O85 C7 O86 119.8(8) . .
O85 C7 C28 120.0(8) . .
O86 C7 C28 120.2(8) . .
O85 C7 Dy3 60.1(5) . .
O86 C7 Dy3 61.0(5) . .
C28 C7 Dy3 166.3(7) . .
C45 C8 C55 120.3(9) . .
C45 C8 C10 119.4(9) . .
C55 C8 C10 120.3(9) . .
O52 C9 O51 125.0(8) . .
O52 C9 C33 117.5(7) . .
O51 C9 C33 117.5(8) . .
O87 C10 O88 124.9(8) . .
O87 C10 C8 116.7(8) . .
O88 C10 C8 118.3(8) . .
N3 C11 C34 118.2(9) . .
N3 C11 C77 121.1(10) . .
C34 C11 C77 120.8(11) . .
O48 C12 O47 119.9(8) . .
O48 C12 C13 119.7(7) . .
O47 C12 C13 120.4(7) . .
O48 C12 Dy4 59.6(4) . .
O47 C12 Dy4 61.0(4) . .
C13 C12 Dy4 172.7(7) . .
C65 C13 C14 120.1(9) . .
C65 C13 C12 120.3(8) . .
C14 C13 C12 119.6(8) . .
C47 C14 C13 117.9(9) . .
C5 C15 C27 119.1(9) . .
C17 C16 C53 116.9(10) . .
C39 C17 C16 119.7(9) . .
C39 C17 C1 120.5(9) . .
C16 C17 C1 119.7(9) . .
N1 C18 C22 118.3(8) . .
N1 C18 C61 121.6(9) . .
C22 C18 C61 120.1(9) . .
C57 C19 C43 119.0(10) . .
C57 C19 C2 120.9(9) . .
C43 C19 C2 120.1(9) . .
O64 C20 O65 126.8(8) . .
O64 C20 C25 118.5(8) . .
O65 C20 C25 114.7(8) . .
N1 C21 C56 124.0(10) . .
N2 C22 C18 119.3(8) . .
N2 C22 C40 120.6(9) . .
C18 C22 C40 120.0(10) . .
C26 C23 C66 118.2(9) . .
O68 C24 O69 121.1(9) . .
O68 C24 C5 121.2(8) . .
O69 C24 C5 117.6(8) . .
O68 C24 Dy2 61.2(5) . .
O69 C24 Dy2 61.7(5) . .
C5 C24 Dy2 163.5(6) . .
C92 C25 C32 120.1(10) . .
C92 C25 C20 120.5(9) . .
C32 C25 C20 119.4(9) . .
C23 C26 C46 119.8(9) . .
C23 C26 C4 119.2(8) . .
C46 C26 C4 121.0(9) . .
C82 C27 C15 121.8(10) . .
C82 C27 N12 119.9(10) . .
C15 C27 N12 118.2(10) . .
C87 C28 C98 119.3(11) . .
C87 C28 C7 119.6(10) . .
C98 C28 C7 121.0(10) . .
C62 C29 C37 119.8(8) . .
C62 C29 C30 120.7(8) . .
C37 C29 C30 119.4(9) . .
O73 C30 O72 126.0(8) . .
O73 C30 C29 118.4(7) . .
O72 C30 C29 115.6(8) . .
C3 C31 C42 117.9(9) . .
C79 C32 C25 119.0(11) . .
C38 C33 C71 119.2(9) . .
C38 C33 C9 121.2(8) . .
C71 C33 C9 119.6(8) . .
N4 C34 C11 119.5(9) . .
N4 C34 C91 121.6(11) . .
C11 C34 C91 118.9(10) . .
C59 C35 C36 118.8(10) . .
C59 C35 C44 119.8(8) . .
C36 C35 C44 121.4(9) . .
C63 C36 C35 118.8(11) . .
C51 C37 C29 116.4(9) . .
C33 C38 C54 118.4(10) . .
C17 C39 C96 121.6(11) . .
C67 C40 C22 118.3(10) . .
C67 C40 C76 123.4(10) . .
C22 C40 C76 118.3(10) . .
N4 C41 C85 124.0(12) . .
C83 C42 C31 123.3(9) . .
C83 C42 N15 118.2(10) . .
C31 C42 N15 118.5(10) . .
C58 C43 C19 119.1(10) . .
O81 C44 O82 124.4(8) . .
O81 C44 C35 118.0(7) . .
O82 C44 C35 117.6(8) . .
C8 C45 C102 120.1(12) . .
C95 C46 C26 120.7(11) . .
C88 C47 C14 122.6(10) . .
C88 C47 N5 118.4(9) . .
C14 C47 N5 119.0(9) . .
N2 C48 C68 123.9(10) . .
C56 C49 C61 120.7(10) . .
C5 C50 C100 119.9(11) . .
C80 C51 C37 124.8(10) . .
C80 C51 N11 119.3(9) . .
C37 C51 N11 115.9(9) . .
C90 C52 C55 123.8(12) . .
C90 C52 N14 118.6(12) . .
C55 C52 N14 117.5(13) . .
C69 C53 C16 123.6(11) . .
C69 C53 N7 119.7(11) . .
C16 C53 N7 116.7(12) . .
C70 C54 C38 122.6(11) . .
C70 C54 N6 118.2(11) . .
C38 C54 N6 119.2(12) . .
C52 C55 C8 117.5(10) . .
C49 C56 C21 118.0(10) . .
C19 C57 C99 120.9(11) . .
C43 C58 C97 122.8(11) . .
C43 C58 N8 117.4(12) . .
C97 C58 N8 119.8(12) . .
C101 C59 C35 120.0(11) . .
C3 C60 C84 121.0(10) . .
C49 C61 C18 117.7(10) . .
C49 C61 C75 123.7(11) . .
C18 C61 C75 118.6(11) . .
C29 C62 C89 120.7(10) . .
C36 C63 C86 123.3(12) . .
C36 C63 N13 117.6(14) . .
C86 C63 N13 119.1(13) . .
C66 C64 C95 119.2(10) . .
C74 C65 C13 120.6(10) . .
C64 C66 C23 122.4(10) . .
C64 C66 N9 119.2(10) . .
C23 C66 N9 118.4(10) . .
C40 C67 C68 120.0(10) . .
C48 C68 C67 118.1(10) . .
C53 C69 C96 119.0(10) . .
C81 C70 C54 118.8(10) . .
C33 C71 C81 119.9(11) . .
N3 C72 C73 124.5(12) . .
C72 C73 C78 117.3(12) . .
C65 C74 C88 120.7(10) . .
C76 C75 C61 122.0(12) . .
C75 C76 C40 121.1(10) . .
C78 C77 C94 123.2(12) . .
C78 C77 C11 117.7(12) . .
C94 C77 C11 119.1(13) . .
C77 C78 C73 120.7(10) . .
C105 C79 C32 122.4(11) . .
C105 C79 N10 118.7(10) . .
C32 C79 N10 118.9(12) . .
C51 C80 C89 117.4(10) . .
C70 C81 C71 121.0(11) . .
C100 C82 C27 118.8(11) . .
C42 C83 C84 118.0(10) . .
C60 C84 C83 119.8(11) . .
C103 C85 C41 116.6(12) . .
C101 C86 C63 117.6(11) . .
C28 C87 C104 118.3(14) . .
C47 C88 C74 118.1(10) . .
C80 C89 C62 120.7(11) . .
C52 C90 C102 118.3(11) . .
C103 C91 C34 116.6(12) . .
C103 C91 C93 125.7(13) . .
C34 C91 C93 117.7(12) . .
C25 C92 C106 119.6(11) . .
C94 C93 C91 122.4(13) . .
C93 C94 C77 121.1(13) . .
C46 C95 C64 119.8(11) . .
C69 C96 C39 119.2(12) . .
C99 C97 C58 118.2(11) . .
C107 C98 C28 120.9(14) . .
C97 C99 C57 119.9(12) . .
C82 C100 C50 120.5(11) . .
C86 C101 C59 121.4(13) . .
C90 C102 C45 120.0(13) . .
C85 C103 C91 122.4(12) . .
C108 C104 C87 122.7(15) . .
C108 C104 N16 120.7(17) . .
C87 C104 N16 116.6(19) . .
C79 C105 C106 118.5(11) . .
C105 C106 C92 120.4(13) . .
C108 C107 C98 120.3(16) . .
C107 C108 C104 118.6(14) . .
O88 Dy1 O69 151.5(2) . .
O88 Dy1 O80 86.9(2) . .
O69 Dy1 O80 107.8(2) . .
O88 Dy1 O65 78.5(2) . .
O69 Dy1 O65 76.0(2) . .
O80 Dy1 O65 146.4(2) . .
O88 Dy1 O81 84.3(2) . .
O69 Dy1 O81 77.5(2) . .
O80 Dy1 O81 72.4(2) . .
O65 Dy1 O81 76.1(2) . .
O88 Dy1 O73 133.8(2) . .
O69 Dy1 O73 74.6(2) . .
O80 Dy1 O73 71.2(2) . .
O65 Dy1 O73 138.9(2) . .
O81 Dy1 O73 123.7(2) . .
O88 Dy1 O74 107.9(2) . .
O69 Dy1 O74 75.5(2) . .
O80 Dy1 O74 142.3(2) . .
O65 Dy1 O74 71.3(2) . .
O81 Dy1 O74 141.6(2) . .
O73 Dy1 O74 73.9(2) . .
O88 Dy1 O75 72.2(2) . .
O69 Dy1 O75 124.8(2) . .
O80 Dy1 O75 103.7(2) . .
O65 Dy1 O75 100.3(3) . .
O81 Dy1 O75 156.5(2) . .
O73 Dy1 O75 74.4(3) . .
O74 Dy1 O75 52.5(2) . .
O88 Dy1 C4 87.7(2) . .
O69 Dy1 C4 101.6(2) . .
O80 Dy1 C4 126.7(2) . .
O65 Dy1 C4 83.1(3) . .
O81 Dy1 C4 158.8(2) . .
O73 Dy1 C4 75.3(2) . .
O74 Dy1 C4 26.7(2) . .
O75 Dy1 C4 26.1(2) . .
O88 Dy1 Dy2 137.85(16) . .
O69 Dy1 Dy2 39.51(16) . .
O80 Dy1 Dy2 134.33(18) . .
O65 Dy1 Dy2 69.76(16) . .
O81 Dy1 Dy2 112.88(15) . .
O73 Dy1 Dy2 69.26(14) . .
O74 Dy1 Dy2 35.98(13) . .
O75 Dy1 Dy2 86.73(15) . .
C4 Dy1 Dy2 62.19(17) . .
O56 Dy2 O72 78.3(2) . .
O56 Dy2 O74 153.9(2) . .
O72 Dy2 O74 81.5(2) . .
O56 Dy2 O63 81.6(2) . .
O72 Dy2 O63 144.0(2) . .
O74 Dy2 O63 106.3(2) . .
O56 Dy2 O59 83.0(2) . .
O72 Dy2 O59 74.6(2) . .
O74 Dy2 O59 75.8(2) . .
O63 Dy2 O59 73.5(2) . .
O56 Dy2 O64 131.3(2) . .
O72 Dy2 O64 140.7(2) . .
O74 Dy2 O64 74.5(2) . .
O63 Dy2 O64 73.8(2) . .
O59 Dy2 O64 126.7(2) . .
O56 Dy2 O68 74.3(2) . .
O72 Dy2 O68 93.7(2) . .
O74 Dy2 O68 123.6(2) . .
O63 Dy2 O68 109.2(2) . .
O59 Dy2 O68 156.3(2) . .
O64 Dy2 O68 75.2(2) . .
O56 Dy2 O69 113.0(2) . .
O72 Dy2 O69 69.7(2) . .
O74 Dy2 O69 74.4(2) . .
O63 Dy2 O69 146.3(2) . .
O59 Dy2 O69 136.0(2) . .
O64 Dy2 O69 74.1(2) . .
O68 Dy2 O69 52.03(19) . .
O56 Dy2 C24 91.1(2) . .
O72 Dy2 C24 77.9(3) . .
O74 Dy2 C24 100.7(2) . .
O63 Dy2 C24 132.3(2) . .
O59 Dy2 C24 152.5(2) . .
O64 Dy2 C24 76.5(2) . .
O68 Dy2 C24 25.8(2) . .
O69 Dy2 C24 26.7(2) . .
O56 Dy2 Dy1 142.44(15) . .
O72 Dy2 Dy1 70.96(15) . .
O74 Dy2 Dy1 38.66(14) . .
O63 Dy2 Dy1 135.72(17) . .
O59 Dy2 Dy1 108.17(15) . .
O64 Dy2 Dy1 70.78(14) . .
O68 Dy2 Dy1 86.53(14) . .
O69 Dy2 Dy1 35.72(14) . .
C24 Dy2 Dy1 62.20(18) . .
O87 Dy3 O93 76.6(2) . .
O87 Dy3 O94 142.2(2) . 2_667
O93 Dy3 O94 79.9(2) . 2_667
O87 Dy3 O82 81.7(2) . .
O93 Dy3 O82 102.1(2) . .
O94 Dy3 O82 74.7(2) 2_667 .
O87 Dy3 O85 75.9(2) . .
O93 Dy3 O85 96.0(2) . .
O94 Dy3 O85 136.2(2) 2_667 .
O82 Dy3 O85 147.1(2) . .
O87 Dy3 O86 117.0(2) . .
O93 Dy3 O86 75.3(2) . .
O94 Dy3 O86 84.5(2) 2_667 .
O82 Dy3 O86 159.1(2) . .
O85 Dy3 O86 52.8(2) . .
O87 Dy3 N4 138.7(3) . .
O93 Dy3 N4 142.4(2) . .
O94 Dy3 N4 74.3(2) 2_667 .
O82 Dy3 N4 97.1(2) . .
O85 Dy3 N4 84.5(2) . .
O86 Dy3 N4 75.3(3) . .
O87 Dy3 N3 76.1(3) . .
O93 Dy3 N3 152.6(2) . .
O94 Dy3 N3 124.0(2) 2_667 .
O82 Dy3 N3 75.4(2) . .
O85 Dy3 N3 75.9(2) . .
O86 Dy3 N3 116.5(2) . .
N4 Dy3 N3 63.9(2) . .
O87 Dy3 C7 94.6(3) . .
O93 Dy3 C7 82.3(3) . .
O94 Dy3 C7 111.2(2) 2_667 .
O82 Dy3 C7 173.4(2) . .
O85 Dy3 C7 26.4(2) . .
O86 Dy3 C7 26.8(2) . .
N4 Dy3 C7 82.0(3) . .
N3 Dy3 C7 98.4(2) . .
O52 Dy4 O60 101.9(2) . .
O52 Dy4 O55 78.6(2) . .
O60 Dy4 O55 84.5(2) . .
O52 Dy4 O51 79.5(2) . 2_776
O60 Dy4 O51 73.8(2) . 2_776
O55 Dy4 O51 145.0(2) . 2_776
O52 Dy4 O48 100.3(2) . .
O60 Dy4 O48 146.08(19) . .
O55 Dy4 O48 75.1(2) . .
O51 Dy4 O48 135.9(2) 2_776 .
O52 Dy4 O47 75.9(2) . .
O60 Dy4 O47 158.99(19) . .
O55 Dy4 O47 115.0(2) . .
O51 Dy4 O47 85.3(2) 2_776 .
O48 Dy4 O47 52.86(19) . .
O52 Dy4 N1 139.5(2) . .
O60 Dy4 N1 96.5(2) . .
O55 Dy4 N1 139.3(2) . .
O51 Dy4 N1 71.5(2) 2_776 .
O48 Dy4 N1 82.6(2) . .
O47 Dy4 N1 74.2(2) . .
O52 Dy4 N2 154.9(2) . .
O60 Dy4 N2 75.1(2) . .
O55 Dy4 N2 76.3(2) . .
O51 Dy4 N2 122.0(2) 2_776 .
O48 Dy4 N2 73.9(2) . .
O47 Dy4 N2 115.7(2) . .
N1 Dy4 N2 64.9(2) . .
O52 Dy4 C12 86.0(2) . .
O60 Dy4 C12 171.4(2) . .
O55 Dy4 C12 93.7(2) . .
O51 Dy4 C12 111.5(2) 2_776 .
O48 Dy4 C12 26.4(2) . .
O47 Dy4 C12 26.6(2) . .
N1 Dy4 C12 79.3(3) . .
N2 Dy4 C12 96.3(2) . .
C21 N1 C18 117.9(9) . .
C21 N1 Dy4 121.6(6) . .
C18 N1 Dy4 119.4(6) . .
C48 N2 C22 118.9(8) . .
C48 N2 Dy4 124.5(6) . .
C22 N2 Dy4 116.4(5) . .
C11 N3 C72 118.5(9) . .
C11 N3 Dy3 118.9(6) . .
C72 N3 Dy3 122.4(7) . .
C41 N4 C34 118.7(9) . .
C41 N4 Dy3 122.3(7) . .
C34 N4 Dy3 118.6(6) . .
O50 N5 O49 122.4(10) . .
O50 N5 C47 118.3(10) . .
O49 N5 C47 119.2(9) . .
O53 N6 O54 122.6(13) . .
O53 N6 C54 118.3(14) . .
O54 N6 C54 119.1(11) . .
O57 N7 O58 124.8(13) . .
O57 N7 C53 119.2(11) . .
O58 N7 C53 116.0(14) . .
O61 N8 O62 123.6(14) . .
O61 N8 C58 120.1(13) . .
O62 N8 C58 116.2(16) . .
O76 N9 O77 122.3(12) . .
O76 N9 C66 117.9(10) . .
O77 N9 C66 119.9(11) . .
O67 N10 O66 123.5(12) . .
O67 N10 C79 118.6(11) . .
O66 N10 C79 117.9(13) . .
O78 N11 O79 122.1(10) . .
O78 N11 C51 120.7(9) . .
O79 N11 C51 117.1(10) . .
O71 N12 O70 123.2(11) . .
O71 N12 C27 118.4(9) . .
O70 N12 C27 118.3(11) . .
O84 N13 O83 122.7(16) . .
O84 N13 C63 120.0(15) . .
O83 N13 C63 117.2(18) . .
O89 N14 O90 123.6(16) . .
O89 N14 C52 119.7(13) . .
O90 N14 C52 116.6(17) . .
O91 N15 O92 123.3(12) . .
O91 N15 C42 119.2(11) . .
O92 N15 C42 117.5(12) . .
O96 N16 O95 124(2) . .
O96 N16 C104 120(2) . .
O95 N16 C104 116(3) . .
C12 O47 Dy4 92.4(5) . .
C12 O48 Dy4 94.0(5) . .
C9 O51 Dy4 132.4(5) . 2_776
C9 O52 Dy4 148.9(6) . .
C1 O55 Dy4 138.9(5) . .
C1 O56 Dy2 143.2(5) . .
C2 O59 Dy2 141.0(6) . .
C2 O60 Dy4 139.5(5) . .
C20 O64 Dy2 134.8(6) . .
C20 O65 Dy1 137.2(6) . .
C24 O68 Dy2 93.0(6) . .
C24 O69 Dy1 161.2(6) . .
C24 O69 Dy2 91.6(5) . .
Dy1 O69 Dy2 104.8(2) . .
C30 O72 Dy2 135.3(6) . .
C30 O73 Dy1 135.3(5) . .
C4 O74 Dy2 156.8(6) . .
C4 O74 Dy1 93.1(5) . .
Dy2 O74 Dy1 105.4(2) . .
C4 O75 Dy1 93.4(5) . .
C44 O81 Dy1 141.8(6) . .
C44 O82 Dy3 137.9(5) . .
C7 O85 Dy3 93.5(5) . .
C7 O86 Dy3 92.2(5) . .
C10 O87 Dy3 149.9(6) . .
C10 O88 Dy1 146.7(6) . .
C6 O93 Dy3 147.4(6) . .
C6 O94 Dy3 138.0(6) . 2_667

loop_
_geom_bond_atom_site_label_1
_geom_bond_atom_site_label_2
_geom_bond_distance
_geom_bond_site_symmetry_2
C1 O56 1.254(10) .
C1 O55 1.255(11) .
C1 C17 1.500(11) .
C2 O60 1.256(10) .
C2 O59 1.262(11) .
C2 C19 1.504(13) .
C3 C60 1.366(14) .
C3 C31 1.378(12) .
C3 C6 1.514(12) .
C4 O75 1.253(10) .
C4 O74 1.279(10) .
C4 C26 1.476(13) .
C4 Dy1 2.840(9) .
C5 C15 1.379(13) .
C5 C50 1.386(14) .
C5 C24 1.498(13) .
C6 O94 1.237(10) .
C6 O93 1.260(11) .
C7 O85 1.249(11) .
C7 O86 1.264(11) .
C7 C28 1.481(13) .
C7 Dy3 2.803(9) .
C8 C45 1.376(14) .
C8 C55 1.386(13) .
C8 C10 1.504(11) .
C9 O52 1.250(10) .
C9 O51 1.251(10) .
C9 C33 1.500(11) .
C10 O87 1.235(11) .
C10 O88 1.245(11) .
C11 N3 1.335(13) .
C11 C34 1.397(15) .
C11 C77 1.433(14) .
C12 O48 1.256(10) .
C12 O47 1.263(10) .
C12 C13 1.498(12) .
C12 Dy4 2.816(8) .
C13 C65 1.377(13) .
C13 C14 1.389(13) .
C14 C47 1.380(13) .
C15 C27 1.380(14) .
C16 C17 1.392(13) .
C16 C53 1.396(14) .
C17 C39 1.379(14) .
C18 N1 1.366(12) .
C18 C22 1.406(13) .
C18 C61 1.419(14) .
C19 C57 1.377(14) .
C19 C43 1.395(13) .
C20 O64 1.245(11) .
C20 O65 1.258(11) .
C20 C25 1.493(13) .
C21 N1 1.326(11) .
C21 C56 1.409(15) .
C22 N2 1.382(12) .
C22 C40 1.419(12) .
C23 C26 1.380(13) .
C23 C66 1.383(13) .
C24 O68 1.241(10) .
C24 O69 1.279(11) .
C24 Dy2 2.845(10) .
C25 C92 1.359(15) .
C25 C32 1.384(13) .
C26 C46 1.398(14) .
C27 C82 1.375(16) .
C27 N12 1.464(14) .
C28 C87 1.384(16) .
C28 C98 1.385(15) .
C29 C62 1.376(14) .
C29 C37 1.401(13) .
C29 C30 1.492(12) .
C30 O73 1.246(11) .
C30 O72 1.271(10) .
C31 C42 1.386(13) .
C32 C79 1.366(15) .
C33 C38 1.378(13) .
C33 C71 1.382(13) .
C34 N4 1.367(13) .
C34 C91 1.433(15) .
C35 C59 1.394(13) .
C35 C36 1.398(13) .
C35 C44 1.491(13) .
C36 C63 1.371(16) .
C37 C51 1.391(13) .
C38 C54 1.382(14) .
C39 C96 1.384(14) .
C40 C67 1.384(16) .
C40 C76 1.448(16) .
C41 N4 1.310(12) .
C41 C85 1.423(16) .
C42 C83 1.355(16) .
C42 N15 1.478(13) .
C43 C58 1.360(15) .
C44 O81 1.242(11) .
C44 O82 1.268(10) .
C45 C102 1.395(16) .
C46 C95 1.371(16) .
C47 C88 1.376(15) .
C47 N5 1.473(13) .
C48 N2 1.316(12) .
C48 C68 1.383(13) .
C49 C56 1.354(17) .
C49 C61 1.401(16) .
C50 C100 1.387(16) .
C51 C80 1.356(15) .
C51 N11 1.475(13) .
C52 C90 1.348(19) .
C52 C55 1.384(14) .
C52 N14 1.474(18) .
C53 C69 1.354(18) .
C53 N7 1.491(16) .
C54 C70 1.358(17) .
C54 N6 1.446(16) .
C57 C99 1.400(16) .
C58 C97 1.388(18) .
C58 N8 1.482(16) .
C59 C101 1.388(15) .
C60 C84 1.383(15) .
C61 C75 1.427(16) .
C62 C89 1.386(15) .
C63 C86 1.373(19) .
C63 N13 1.465(18) .
C64 C66 1.371(15) .
C64 C95 1.378(17) .
C65 C74 1.368(14) .
C66 N9 1.462(15) .
C67 C68 1.395(16) .
C69 C96 1.373(18) .
C70 C81 1.338(18) .
C71 C81 1.391(15) .
C72 N3 1.358(12) .
C72 C73 1.359(14) .
C73 C78 1.390(19) .
C74 C88 1.377(16) .
C75 C76 1.324(18) .
C77 C78 1.386(19) .
C77 C94 1.400(19) .
C79 C105 1.361(19) .
C79 N10 1.490(15) .
C80 C89 1.374(16) .
C82 C100 1.375(18) .
C83 C84 1.385(16) .
C85 C103 1.37(2) .
C86 C101 1.371(19) .
C87 C104 1.363(19) .
C90 C102 1.38(2) .
C91 C103 1.387(19) .
C91 C93 1.448(19) .
C92 C106 1.402(17) .
C93 C94 1.32(2) .
C97 C99 1.369(19) .
C98 C107 1.378(18) .
C104 C108 1.39(3) .
C104 N16 1.49(2) .
C105 C106 1.37(2) .
C107 C108 1.35(3) .
Dy1 O88 2.267(6) .
Dy1 O69 2.300(6) .
Dy1 O80 2.312(6) .
Dy1 O65 2.319(6) .
Dy1 O81 2.377(6) .
Dy1 O73 2.391(6) .
Dy1 O74 2.468(6) .
Dy1 O75 2.477(7) .
Dy1 Dy2 3.8088(6) .
Dy2 O56 2.277(6) .
Dy2 O72 2.297(6) .
Dy2 O74 2.321(6) .
Dy2 O63 2.323(6) .
Dy2 O59 2.343(6) .
Dy2 O64 2.344(6) .
Dy2 O68 2.497(6) .
Dy2 O69 2.506(6) .
Dy3 O87 2.281(6) .
Dy3 O93 2.309(6) .
Dy3 O94 2.317(5) 2_667
Dy3 O82 2.323(6) .
Dy3 O85 2.435(6) .
Dy3 O86 2.454(6) .
Dy3 N4 2.528(8) .
Dy3 N3 2.574(7) .
Dy4 O52 2.282(6) .
Dy4 O60 2.314(6) .
Dy4 O55 2.317(6) .
Dy4 O51 2.367(5) 2_776
Dy4 O48 2.435(6) .
Dy4 O47 2.465(6) .
Dy4 N1 2.511(8) .
Dy4 N2 2.577(6) .
N5 O50 1.211(12) .
N5 O49 1.212(12) .
N6 O53 1.222(15) .
N6 O54 1.247(16) .
N7 O57 1.186(16) .
N7 O58 1.227(15) .
N8 O61 1.184(17) .
N8 O62 1.228(17) .
N9 O76 1.203(15) .
N9 O77 1.212(13) .
N10 O67 1.202(14) .
N10 O66 1.230(14) .
N11 O78 1.194(12) .
N11 O79 1.230(13) .
N12 O71 1.209(14) .
N12 O70 1.215(13) .
N13 O84 1.207(19) .
N13 O83 1.247(19) .
N14 O89 1.198(19) .
N14 O90 1.233(16) .
N15 O91 1.190(15) .
N15 O92 1.216(14) .
N16 O96 1.16(3) .
N16 O95 1.23(3) .
O51 Dy4 2.367(5) 2_776
O94 Dy3 2.317(5) 2_667

loop_
_geom_torsion_atom_site_label_1
_geom_torsion_atom_site_label_2
_geom_torsion_atom_site_label_3
_geom_torsion_atom_site_label_4
_geom_torsion
_geom_torsion_site_symmetry_1
_geom_torsion_site_symmetry_4
C60 C3 C6 O94 24.8(12) . .
C31 C3 C6 O94 -156.8(8) . .
C60 C3 C6 O93 -156.9(9) . .
C31 C3 C6 O93 21.5(12) . .
C45 C8 C10 O87 0.3(12) . .
C55 C8 C10 O87 178.0(8) . .
C45 C8 C10 O88 -176.9(9) . .
C55 C8 C10 O88 0.8(12) . .
O48 C12 C13 C65 -11.7(15) . .
O47 C12 C13 C65 167.4(10) . .
Dy4 C12 C13 C65 -94(5) . .
O48 C12 C13 C14 169.4(9) . .
O47 C12 C13 C14 -11.5(14) . .
Dy4 C12 C13 C14 87(5) . .
C65 C13 C14 C47 -0.3(16) . .
C12 C13 C14 C47 178.6(10) . .
C50 C5 C15 C27 0.3(15) . .
C24 C5 C15 C27 -177.1(9) . .
C53 C16 C17 C39 -0.1(13) . .
C53 C16 C17 C1 -179.0(8) . .
O56 C1 C17 C39 -0.9(13) . .
O55 C1 C17 C39 -179.9(9) . .
O56 C1 C17 C16 177.9(8) . .
O55 C1 C17 C16 -1.0(12) . .
O60 C2 C19 C57 17.5(13) . .
O59 C2 C19 C57 -162.2(9) . .
O60 C2 C19 C43 -163.5(8) . .
O59 C2 C19 C43 16.8(12) . .
N1 C18 C22 N2 -4.0(12) . .
C61 C18 C22 N2 176.9(8) . .
N1 C18 C22 C40 176.9(8) . .
C61 C18 C22 C40 -2.2(13) . .
C15 C5 C24 O68 162.9(9) . .
C50 C5 C24 O68 -14.5(15) . .
C15 C5 C24 O69 -13.8(13) . .
C50 C5 C24 O69 168.8(10) . .
C15 C5 C24 Dy2 69(2) . .
C50 C5 C24 Dy2 -108(2) . .
O64 C20 C25 C92 -163.9(12) . .
O65 C20 C25 C92 15.5(17) . .
O64 C20 C25 C32 15.5(16) . .
O65 C20 C25 C32 -165.1(10) . .
C66 C23 C26 C46 0.8(15) . .
C66 C23 C26 C4 -178.7(9) . .
O75 C4 C26 C23 -162.4(9) . .
O74 C4 C26 C23 14.4(13) . .
Dy1 C4 C26 C23 -69(3) . .
O75 C4 C26 C46 18.1(14) . .
O74 C4 C26 C46 -165.1(9) . .
Dy1 C4 C26 C46 112(3) . .
C5 C15 C27 C82 -1.8(16) . .
C5 C15 C27 N12 -179.1(9) . .
O85 C7 C28 C87 6.7(15) . .
O86 C7 C28 C87 -175.7(10) . .
Dy3 C7 C28 C87 93(3) . .
O85 C7 C28 C98 -170.8(10) . .
O86 C7 C28 C98 6.8(15) . .
Dy3 C7 C28 C98 -84(3) . .
C62 C29 C30 O73 157.7(10) . .
C37 C29 C30 O73 -21.6(14) . .
C62 C29 C30 O72 -21.8(14) . .
C37 C29 C30 O72 159.0(9) . .
C60 C3 C31 C42 -3.4(14) . .
C6 C3 C31 C42 178.2(8) . .
C92 C25 C32 C79 0.7(18) . .
C20 C25 C32 C79 -178.7(11) . .
O52 C9 C33 C38 160.1(8) . .
O51 C9 C33 C38 -21.0(11) . .
O52 C9 C33 C71 -18.7(12) . .
O51 C9 C33 C71 160.2(8) . .
N3 C11 C34 N4 1.2(13) . .
C77 C11 C34 N4 -179.4(9) . .
N3 C11 C34 C91 -177.9(9) . .
C77 C11 C34 C91 1.6(14) . .
C59 C35 C36 C63 0.0(14) . .
C44 C35 C36 C63 179.2(9) . .
C62 C29 C37 C51 0.9(16) . .
C30 C29 C37 C51 -179.8(9) . .
C71 C33 C38 C54 1.3(13) . .
C9 C33 C38 C54 -177.5(8) . .
C16 C17 C39 C96 1.3(16) . .
C1 C17 C39 C96 -179.8(10) . .
N2 C22 C40 C67 -0.1(14) . .
C18 C22 C40 C67 179.1(9) . .
N2 C22 C40 C76 -177.5(9) . .
C18 C22 C40 C76 1.6(14) . .
C3 C31 C42 C83 2.7(15) . .
C3 C31 C42 N15 -176.5(9) . .
C57 C19 C43 C58 -1.3(14) . .
C2 C19 C43 C58 179.7(9) . .
C59 C35 C44 O81 -13.6(12) . .
C36 C35 C44 O81 167.2(8) . .
C59 C35 C44 O82 165.9(8) . .
C36 C35 C44 O82 -13.3(12) . .
C55 C8 C45 C102 0.5(16) . .
C10 C8 C45 C102 178.2(10) . .
C23 C26 C46 C95 -0.7(17) . .
C4 C26 C46 C95 178.8(11) . .
C13 C14 C47 C88 -0.5(18) . .
C13 C14 C47 N5 179.8(11) . .
C15 C5 C50 C100 1.9(18) . .
C24 C5 C50 C100 179.3(11) . .
C29 C37 C51 C80 -2.4(18) . .
C29 C37 C51 N11 -180.0(10) . .
C17 C16 C53 C69 -1.1(16) . .
C17 C16 C53 N7 178.4(9) . .
C33 C38 C54 C70 -1.5(16) . .
C33 C38 C54 N6 177.4(10) . .
C90 C52 C55 C8 0.5(17) . .
N14 C52 C55 C8 178.0(10) . .
C45 C8 C55 C52 -1.0(14) . .
C10 C8 C55 C52 -178.7(8) . .
C61 C49 C56 C21 1.2(17) . .
N1 C21 C56 C49 1.1(17) . .
C43 C19 C57 C99 1.4(15) . .
C2 C19 C57 C99 -179.5(9) . .
C19 C43 C58 C97 0.0(16) . .
C19 C43 C58 N8 178.7(10) . .
C36 C35 C59 C101 -0.8(15) . .
C44 C35 C59 C101 -180.0(10) . .
C31 C3 C60 C84 0.6(16) . .
C6 C3 C60 C84 179.0(10) . .
C56 C49 C61 C18 -2.4(16) . .
C56 C49 C61 C75 176.5(11) . .
N1 C18 C61 C49 1.5(14) . .
C22 C18 C61 C49 -179.5(9) . .
N1 C18 C61 C75 -177.4(10) . .
C22 C18 C61 C75 1.6(15) . .
C37 C29 C62 C89 2.6(19) . .
C30 C29 C62 C89 -176.6(12) . .
C35 C36 C63 C86 0.4(17) . .
C35 C36 C63 N13 -179.0(10) . .
C14 C13 C65 C74 0.3(18) . .
C12 C13 C65 C74 -178.6(11) . .
C95 C64 C66 C23 -1.6(19) . .
C95 C64 C66 N9 179.1(12) . .
C26 C23 C66 C64 0.3(16) . .
C26 C23 C66 N9 179.7(10) . .
C22 C40 C67 C68 3.8(16) . .
C76 C40 C67 C68 -178.9(11) . .
N2 C48 C68 C67 5.1(17) . .
C40 C67 C68 C48 -6.2(17) . .
C16 C53 C69 C96 1.1(19) . .
N7 C53 C69 C96 -178.4(11) . .
C38 C54 C70 C81 0.0(18) . .
N6 C54 C70 C81 -178.9(11) . .
C38 C33 C71 C81 0.2(14) . .
C9 C33 C71 C81 179.1(9) . .
N3 C72 C73 C78 -3.3(17) . .
C13 C65 C74 C88 0(2) . .
C49 C61 C75 C76 -179.3(12) . .
C18 C61 C75 C76 -0.5(18) . .
C61 C75 C76 C40 0(2) . .
C67 C40 C76 C75 -177.8(12) . .
C22 C40 C76 C75 -0.4(17) . .
N3 C11 C77 C78 -2.3(14) . .
C34 C11 C77 C78 178.3(9) . .
N3 C11 C77 C94 177.9(10) . .
C34 C11 C77 C94 -1.6(15) . .
C94 C77 C78 C73 178.6(11) . .
C11 C77 C78 C73 -1.3(16) . .
C72 C73 C78 C77 3.9(17) . .
C25 C32 C79 C105 1(2) . .
C25 C32 C79 N10 179.2(11) . .
C37 C51 C80 C89 0(2) . .
N11 C51 C80 C89 177.7(13) . .
C54 C70 C81 C71 1.6(18) . .
C33 C71 C81 C70 -1.8(17) . .
C15 C27 C82 C100 0.9(19) . .
N12 C27 C82 C100 178.2(12) . .
C31 C42 C83 C84 1.0(18) . .
N15 C42 C83 C84 -179.8(11) . .
C3 C60 C84 C83 3(2) . .
C42 C83 C84 C60 -3.9(19) . .
N4 C41 C85 C103 1.3(18) . .
C36 C63 C86 C101 0.0(19) . .
N13 C63 C86 C101 179.3(12) . .
C98 C28 C87 C104 -0.7(18) . .
C7 C28 C87 C104 -178.3(11) . .
C14 C47 C88 C74 1(2) . .
N5 C47 C88 C74 -179.1(13) . .
C65 C74 C88 C47 -1(2) . .
C51 C80 C89 C62 3(2) . .
C29 C62 C89 C80 -5(2) . .
C55 C52 C90 C102 1(2) . .
N14 C52 C90 C102 -176.9(12) . .
N4 C34 C91 C103 1.6(16) . .
C11 C34 C91 C103 -179.4(10) . .
N4 C34 C91 C93 -179.6(10) . .
C11 C34 C91 C93 -0.6(15) . .
C32 C25 C92 C106 -2(2) . .
C20 C25 C92 C106 177.8(16) . .
C103 C91 C93 C94 178.2(14) . .
C34 C91 C93 C94 -0.5(19) . .
C91 C93 C94 C77 0(2) . .
C78 C77 C94 C93 -179.4(12) . .
C11 C77 C94 C93 0.5(19) . .
C26 C46 C95 C64 -1(2) . .
C66 C64 C95 C46 2(2) . .
C53 C69 C96 C39 0(2) . .
C17 C39 C96 C69 -1.3(19) . .
C43 C58 C97 C99 1.0(19) . .
N8 C58 C97 C99 -177.6(11) . .
C87 C28 C98 C107 1.0(19) . .
C7 C28 C98 C107 178.5(13) . .
C58 C97 C99 C57 -0.8(18) . .
C19 C57 C99 C97 -0.4(17) . .
C27 C82 C100 C50 1(2) . .
C5 C50 C100 C82 -3(2) . .
C63 C86 C101 C59 -1(2) . .
C35 C59 C101 C86 1.2(19) . .
C52 C90 C102 C45 -1(2) . .
C8 C45 C102 C90 0.6(19) . .
C41 C85 C103 C91 -2(2) . .
C34 C91 C103 C85 0.7(19) . .
C93 C91 C103 C85 -178.0(13) . .
C28 C87 C104 C108 1(2) . .
C28 C87 C104 N16 178.5(14) . .
C32 C79 C105 C106 -1(3) . .
N10 C79 C105 C106 -179.7(17) . .
C79 C105 C106 C92 0(3) . .
C25 C92 C106 C105 1(3) . .
C28 C98 C107 C108 -1(3) . .
C98 C107 C108 C104 1(3) . .
C87 C104 C108 C107 -1(3) . .
N16 C104 C108 C107 -178.7(18) . .
O75 C4 Dy1 O88 52.3(6) . .
O74 C4 Dy1 O88 -140.0(5) . .
C26 C4 Dy1 O88 -49(3) . .
O75 C4 Dy1 O69 -154.9(6) . .
O74 C4 Dy1 O69 12.8(5) . .
C26 C4 Dy1 O69 104(3) . .
O75 C4 Dy1 O80 -32.0(7) . .
O74 C4 Dy1 O80 135.6(5) . .
C26 C4 Dy1 O80 -133(3) . .
O75 C4 Dy1 O65 130.9(6) . .
O74 C4 Dy1 O65 -61.4(5) . .
C26 C4 Dy1 O65 30(3) . .
O75 C4 Dy1 O81 120.0(7) . .
O74 C4 Dy1 O81 -72.3(8) . .
C26 C4 Dy1 O81 19(3) . .
O75 C4 Dy1 O73 -84.4(6) . .
O74 C4 Dy1 O73 83.3(5) . .
C26 C4 Dy1 O73 174(3) . .
O75 C4 Dy1 O74 -167.7(9) . .
C26 C4 Dy1 O74 91(3) . .
O74 C4 Dy1 O75 167.7(9) . .
C26 C4 Dy1 O75 -101(3) . .
O75 C4 Dy1 Dy2 -158.4(6) . .
O74 C4 Dy1 Dy2 9.3(4) . .
C26 C4 Dy1 Dy2 100(3) . .
O68 C24 Dy2 O56 -48.8(5) . .
O69 C24 Dy2 O56 146.3(5) . .
C5 C24 Dy2 O56 54(2) . .
O68 C24 Dy2 O72 -126.5(6) . .
O69 C24 Dy2 O72 68.5(5) . .
C5 C24 Dy2 O72 -24(2) . .
O68 C24 Dy2 O74 154.7(5) . .
O69 C24 Dy2 O74 -10.2(5) . .
C5 C24 Dy2 O74 -102(2) . .
O68 C24 Dy2 O63 30.9(7) . .
O69 C24 Dy2 O63 -134.0(5) . .
C5 C24 Dy2 O63 134(2) . .
O68 C24 Dy2 O59 -125.6(6) . .
O69 C24 Dy2 O59 69.4(7) . .
C5 C24 Dy2 O59 -23(2) . .
O68 C24 Dy2 O64 83.7(5) . .
O69 C24 Dy2 O64 -81.3(5) . .
C5 C24 Dy2 O64 -173(2) . .
O69 C24 Dy2 O68 -164.9(9) . .
C5 C24 Dy2 O68 103(2) . .
O68 C24 Dy2 O69 164.9(9) . .
C5 C24 Dy2 O69 -92(2) . .
O68 C24 Dy2 Dy1 158.8(6) . .
O69 C24 Dy2 Dy1 -6.1(4) . .
C5 C24 Dy2 Dy1 -98(2) . .
O88 Dy1 Dy2 O56 179.3(4) . .
O69 Dy1 Dy2 O56 -44.7(4) . .
O80 Dy1 Dy2 O56 14.5(4) . .
O65 Dy1 Dy2 O56 -137.2(3) . .
O81 Dy1 Dy2 O56 -72.9(3) . .
O73 Dy1 Dy2 O56 46.1(3) . .
O74 Dy1 Dy2 O56 137.1(4) . .
O75 Dy1 Dy2 O56 120.6(3) . .
C4 Dy1 Dy2 O56 130.0(3) . .
O88 Dy1 Dy2 O72 142.6(3) . .
O69 Dy1 Dy2 O72 -81.4(3) . .
O80 Dy1 Dy2 O72 -22.2(3) . .
O65 Dy1 Dy2 O72 -173.9(3) . .
O81 Dy1 Dy2 O72 -109.6(3) . .
O73 Dy1 Dy2 O72 9.4(3) . .
O74 Dy1 Dy2 O72 100.4(3) . .
O75 Dy1 Dy2 O72 83.9(3) . .
C4 Dy1 Dy2 O72 93.3(3) . .
O88 Dy1 Dy2 O74 42.3(4) . .
O69 Dy1 Dy2 O74 178.2(3) . .
O80 Dy1 Dy2 O74 -122.5(3) . .
O65 Dy1 Dy2 O74 85.8(3) . .
O81 Dy1 Dy2 O74 150.1(3) . .
O73 Dy1 Dy2 O74 -91.0(3) . .
O75 Dy1 Dy2 O74 -16.5(3) . .
C4 Dy1 Dy2 O74 -7.1(3) . .
O88 Dy1 Dy2 O63 -8.0(4) . .
O69 Dy1 Dy2 O63 128.0(3) . .
O80 Dy1 Dy2 O63 -172.8(3) . .
O65 Dy1 Dy2 O63 35.5(3) . .
O81 Dy1 Dy2 O63 99.8(3) . .
O73 Dy1 Dy2 O63 -141.2(3) . .
O74 Dy1 Dy2 O63 -50.3(3) . .
O75 Dy1 Dy2 O63 -66.7(3) . .
C4 Dy1 Dy2 O63 -57.4(3) . .
O88 Dy1 Dy2 O59 76.8(3) . .
O69 Dy1 Dy2 O59 -147.2(3) . .
O80 Dy1 Dy2 O59 -88.0(3) . .
O65 Dy1 Dy2 O59 120.3(3) . .
O81 Dy1 Dy2 O59 -175.4(2) . .
O73 Dy1 Dy2 O59 -56.4(3) . .
O74 Dy1 Dy2 O59 34.5(3) . .
O75 Dy1 Dy2 O59 18.1(3) . .
C4 Dy1 Dy2 O59 27.4(3) . .
O88 Dy1 Dy2 O64 -46.7(3) . .
O69 Dy1 Dy2 O64 89.3(3) . .
O80 Dy1 Dy2 O64 148.5(3) . .
O65 Dy1 Dy2 O64 -3.2(3) . .
O81 Dy1 Dy2 O64 61.1(2) . .
O73 Dy1 Dy2 O64 -180.0(3) . .
O74 Dy1 Dy2 O64 -89.0(3) . .
O75 Dy1 Dy2 O64 -105.5(3) . .
C4 Dy1 Dy2 O64 -96.1(3) . .
O88 Dy1 Dy2 O68 -122.2(3) . .
O69 Dy1 Dy2 O68 13.8(3) . .
O80 Dy1 Dy2 O68 73.0(3) . .
O65 Dy1 Dy2 O68 -78.7(3) . .
O81 Dy1 Dy2 O68 -14.4(2) . .
O73 Dy1 Dy2 O68 104.5(2) . .
O74 Dy1 Dy2 O68 -164.5(3) . .
O75 Dy1 Dy2 O68 179.1(2) . .
C4 Dy1 Dy2 O68 -171.6(3) . .
O88 Dy1 Dy2 O69 -136.0(3) . .
O80 Dy1 Dy2 O69 59.2(3) . .
O65 Dy1 Dy2 O69 -92.5(3) . .
O81 Dy1 Dy2 O69 -28.2(3) . .
O73 Dy1 Dy2 O69 90.8(3) . .
O74 Dy1 Dy2 O69 -178.2(3) . .
O75 Dy1 Dy2 O69 165.3(3) . .
C4 Dy1 Dy2 O69 174.6(3) . .
O88 Dy1 Dy2 C24 -131.3(3) . .
O69 Dy1 Dy2 C24 4.7(3) . .
O80 Dy1 Dy2 C24 63.9(3) . .
O65 Dy1 Dy2 C24 -87.8(3) . .
O81 Dy1 Dy2 C24 -23.5(3) . .
O73 Dy1 Dy2 C24 95.5(3) . .
O74 Dy1 Dy2 C24 -173.5(3) . .
O75 Dy1 Dy2 C24 170.0(3) . .
C4 Dy1 Dy2 C24 179.3(3) . .
O85 C7 Dy3 O87 44.9(6) . .
O86 C7 Dy3 O87 -148.4(6) . .
C28 C7 Dy3 O87 -49(3) . .
O85 C7 Dy3 O93 120.7(6) . .
O86 C7 Dy3 O93 -72.6(5) . .
C28 C7 Dy3 O93 26(3) . .
O85 C7 Dy3 O94 -163.2(5) . 2_667
O86 C7 Dy3 O94 3.4(6) . 2_667
C28 C7 Dy3 O94 102(3) . 2_667
O85 C7 Dy3 O82 -11(3) . .
O86 C7 Dy3 O82 156(2) . .
C28 C7 Dy3 O82 -105(3) . .
O86 C7 Dy3 O85 166.7(9) . .
C28 C7 Dy3 O85 -94(3) . .
O85 C7 Dy3 O86 -166.7(9) . .
C28 C7 Dy3 O86 99(3) . .
O85 C7 Dy3 N4 -93.6(6) . .
O86 C7 Dy3 N4 73.1(6) . .
C28 C7 Dy3 N4 172(3) . .
O85 C7 Dy3 N3 -31.6(6) . .
O86 C7 Dy3 N3 135.0(5) . .
C28 C7 Dy3 N3 -126(3) . .
O48 C12 Dy4 O52 -122.9(6) . .
O47 C12 Dy4 O52 66.2(5) . .
C13 C12 Dy4 O52 -37(5) . .
O48 C12 Dy4 O60 33.1(19) . .
O47 C12 Dy4 O60 -137.7(15) . .
C13 C12 Dy4 O60 119(4) . .
O48 C12 Dy4 O55 -44.6(6) . .
O47 C12 Dy4 O55 144.5(5) . .
C13 C12 Dy4 O55 42(5) . .
O48 C12 Dy4 O51 160.0(5) . 2_776
O47 C12 Dy4 O51 -10.8(6) . 2_776
C13 C12 Dy4 O51 -114(5) . 2_776
O47 C12 Dy4 O48 -170.8(9) . .
C13 C12 Dy4 O48 86(5) . .
O48 C12 Dy4 O47 170.8(9) . .
C13 C12 Dy4 O47 -103(5) . .
O48 C12 Dy4 N1 94.9(6) . .
O47 C12 Dy4 N1 -75.9(5) . .
C13 C12 Dy4 N1 -179(100) . .
O48 C12 Dy4 N2 32.0(6) . .
O47 C12 Dy4 N2 -138.8(5) . .
C13 C12 Dy4 N2 118(5) . .
C56 C21 N1 C18 -2.0(15) . .
C56 C21 N1 Dy4 166.2(8) . .
C22 C18 N1 C21 -178.4(9) . .
C61 C18 N1 C21 0.7(13) . .
C22 C18 N1 Dy4 13.1(10) . .
C61 C18 N1 Dy4 -167.8(7) . .
O52 Dy4 N1 C21 7.7(9) . .
O60 Dy4 N1 C21 -109.3(8) . .
O55 Dy4 N1 C21 161.6(7) . .
O51 Dy4 N1 C21 -38.9(7) 2_776 .
O48 Dy4 N1 C21 104.9(8) . .
O47 Dy4 N1 C21 51.5(7) . .
N2 Dy4 N1 C21 -179.5(8) . .
C12 Dy4 N1 C21 78.3(8) . .
O52 Dy4 N1 C18 175.7(5) . .
O60 Dy4 N1 C18 58.7(6) . .
O55 Dy4 N1 C18 -30.4(8) . .
O51 Dy4 N1 C18 129.2(7) 2_776 .
O48 Dy4 N1 C18 -87.1(6) . .
O47 Dy4 N1 C18 -140.5(7) . .
N2 Dy4 N1 C18 -11.5(6) . .
C12 Dy4 N1 C18 -113.7(7) . .
C68 C48 N2 C22 -1.4(15) . .
C68 C48 N2 Dy4 -174.6(8) . .
C18 C22 N2 C48 179.7(8) . .
C40 C22 N2 C48 -1.2(13) . .
C18 C22 N2 Dy4 -6.6(10) . .
C40 C22 N2 Dy4 172.5(7) . .
O52 Dy4 N2 C48 -8.7(11) . .
O60 Dy4 N2 C48 77.6(7) . .
O55 Dy4 N2 C48 -10.2(7) . .
O51 Dy4 N2 C48 137.2(7) 2_776 .
O48 Dy4 N2 C48 -88.4(8) . .
O47 Dy4 N2 C48 -121.7(7) . .
N1 Dy4 N2 C48 -177.7(8) . .
C12 Dy4 N2 C48 -102.6(8) . .
O52 Dy4 N2 C22 178.0(6) . .
O60 Dy4 N2 C22 -95.7(6) . .
O55 Dy4 N2 C22 176.5(6) . .
O51 Dy4 N2 C22 -36.2(7) 2_776 .
O48 Dy4 N2 C22 98.3(6) . .
O47 Dy4 N2 C22 65.0(6) . .
N1 Dy4 N2 C22 9.0(6) . .
C12 Dy4 N2 C22 84.1(6) . .
C34 C11 N3 C72 -177.6(9) . .
C77 C11 N3 C72 2.9(13) . .
C34 C11 N3 Dy3 6.6(11) . .
C77 C11 N3 Dy3 -172.8(7) . .
C73 C72 N3 C11 -0.1(15) . .
C73 C72 N3 Dy3 175.5(8) . .
O87 Dy3 N3 C11 -177.1(7) . .
O93 Dy3 N3 C11 -173.8(6) . .
O94 Dy3 N3 C11 38.3(7) 2_667 .
O82 Dy3 N3 C11 98.0(7) . .
O85 Dy3 N3 C11 -98.3(7) . .
O86 Dy3 N3 C11 -63.6(7) . .
N4 Dy3 N3 C11 -7.6(6) . .
C7 Dy3 N3 C11 -84.4(7) . .
O87 Dy3 N3 C72 7.4(7) . .
O93 Dy3 N3 C72 10.6(10) . .
O94 Dy3 N3 C72 -137.2(7) 2_667 .
O82 Dy3 N3 C72 -77.6(7) . .
O85 Dy3 N3 C72 86.1(7) . .
O86 Dy3 N3 C72 120.8(7) . .
N4 Dy3 N3 C72 176.8(8) . .
C7 Dy3 N3 C72 100.0(7) . .
C85 C41 N4 C34 0.9(16) . .
C85 C41 N4 Dy3 -171.7(9) . .
C11 C34 N4 C41 178.6(9) . .
C91 C34 N4 C41 -2.3(14) . .
C11 C34 N4 Dy3 -8.6(11) . .
C91 C34 N4 Dy3 170.5(7) . .
O87 Dy3 N4 C41 -163.8(7) . .
O93 Dy3 N4 C41 -9.7(10) . .
O94 Dy3 N4 C41 38.8(8) 2_667 .
O82 Dy3 N4 C41 110.7(8) . .
O85 Dy3 N4 C41 -102.4(8) . .
O86 Dy3 N4 C41 -49.5(8) . .
N3 Dy3 N4 C41 -179.4(9) . .
C7 Dy3 N4 C41 -75.9(8) . .
O87 Dy3 N4 C34 23.7(8) . .
O93 Dy3 N4 C34 177.7(6) . .
O94 Dy3 N4 C34 -133.7(7) 2_667 .
O82 Dy3 N4 C34 -61.9(7) . .
O85 Dy3 N4 C34 85.0(7) . .
O86 Dy3 N4 C34 138.0(7) . .
N3 Dy3 N4 C34 8.1(6) . .
C7 Dy3 N4 C34 111.5(7) . .
C88 C47 N5 O50 -4(2) . .
C14 C47 N5 O50 175.7(13) . .
C88 C47 N5 O49 -179.4(13) . .
C14 C47 N5 O49 0.4(19) . .
C70 C54 N6 O53 3(2) . .
C38 C54 N6 O53 -175.8(14) . .
C70 C54 N6 O54 -176.5(13) . .
C38 C54 N6 O54 4.6(19) . .
C69 C53 N7 O57 -166.4(14) . .
C16 C53 N7 O57 14.1(17) . .
C69 C53 N7 O58 11.0(17) . .
C16 C53 N7 O58 -168.6(11) . .
C43 C58 N8 O61 -10.3(19) . .
C97 C58 N8 O61 168.4(14) . .
C43 C58 N8 O62 170.4(14) . .
C97 C58 N8 O62 -11(2) . .
C64 C66 N9 O76 -172.8(16) . .
C23 C66 N9 O76 8(2) . .
C64 C66 N9 O77 9(2) . .
C23 C66 N9 O77 -170.5(13) . .
C105 C79 N10 O67 -178.3(16) . .
C32 C79 N10 O67 3(2) . .
C105 C79 N10 O66 -1(2) . .
C32 C79 N10 O66 -179.1(13) . .
C80 C51 N11 O78 -172.3(14) . .
C37 C51 N11 O78 5.4(19) . .
C80 C51 N11 O79 11(2) . .
C37 C51 N11 O79 -170.9(13) . .
C82 C27 N12 O71 -170.1(13) . .
C15 C27 N12 O71 7.3(18) . .
C82 C27 N12 O70 7.8(18) . .
C15 C27 N12 O70 -174.8(12) . .
C36 C63 N13 O84 -3(2) . .
C86 C63 N13 O84 177.9(15) . .
C36 C63 N13 O83 177.3(12) . .
C86 C63 N13 O83 -2(2) . .
C90 C52 N14 O89 169.0(15) . .
C55 C52 N14 O89 -9(2) . .
C90 C52 N14 O90 -7.7(19) . .
C55 C52 N14 O90 174.7(12) . .
C83 C42 N15 O91 171.4(13) . .
C31 C42 N15 O91 -9.4(18) . .
C83 C42 N15 O92 -5.6(17) . .
C31 C42 N15 O92 173.6(12) . .
C108 C104 N16 O96 170(3) . .
C87 C104 N16 O96 -8(3) . .
C108 C104 N16 O95 -11(3) . .
C87 C104 N16 O95 171.5(17) . .
O48 C12 O47 Dy4 -9.1(9) . .
C13 C12 O47 Dy4 171.8(8) . .
O52 Dy4 O47 C12 -109.7(6) . .
O60 Dy4 O47 C12 163.7(6) . .
O55 Dy4 O47 C12 -39.7(6) . .
O51 Dy4 O47 C12 169.9(6) 2_776 .
O48 Dy4 O47 C12 5.1(5) . .
N1 Dy4 O47 C12 97.8(6) . .
N2 Dy4 O47 C12 46.5(6) . .
O47 C12 O48 Dy4 9.3(9) . .
C13 C12 O48 Dy4 -171.6(8) . .
O52 Dy4 O48 C12 58.3(6) . .
O60 Dy4 O48 C12 -171.6(5) . .
O55 Dy4 O48 C12 133.5(6) . .
O51 Dy4 O48 C12 -27.1(7) 2_776 .
O47 Dy4 O48 C12 -5.1(5) . .
N1 Dy4 O48 C12 -80.8(6) . .
N2 Dy4 O48 C12 -146.8(6) . .
O52 C9 O51 Dy4 34.4(12) . 2_776
C33 C9 O51 Dy4 -144.4(6) . 2_776
O51 C9 O52 Dy4 98.1(12) . .
C33 C9 O52 Dy4 -83.1(13) . .
O60 Dy4 O52 C9 -51.2(11) . .
O55 Dy4 O52 C9 30.6(11) . .
O51 Dy4 O52 C9 -122.0(11) 2_776 .
O48 Dy4 O52 C9 102.9(11) . .
O47 Dy4 O52 C9 150.2(11) . .
N1 Dy4 O52 C9 -166.4(10) . .
N2 Dy4 O52 C9 29.0(14) . .
C12 Dy4 O52 C9 125.2(11) . .
O56 C1 O55 Dy4 -25.5(14) . .
C17 C1 O55 Dy4 153.4(6) . .
O52 Dy4 O55 C1 -42.8(8) . .
O60 Dy4 O55 C1 60.5(9) . .
O51 Dy4 O55 C1 9.5(11) 2_776 .
O48 Dy4 O55 C1 -146.8(9) . .
O47 Dy4 O55 C1 -111.2(8) . .
N1 Dy4 O55 C1 154.2(8) . .
N2 Dy4 O55 C1 136.5(9) . .
C12 Dy4 O55 C1 -127.9(9) . .
O55 C1 O56 Dy2 -88.7(11) . .
C17 C1 O56 Dy2 92.4(11) . .
O72 Dy2 O56 C1 -24.8(9) . .
O74 Dy2 O56 C1 15.1(12) . .
O63 Dy2 O56 C1 125.2(10) . .
O59 Dy2 O56 C1 50.9(9) . .
O64 Dy2 O56 C1 -175.1(9) . .
O68 Dy2 O56 C1 -122.1(9) . .
O69 Dy2 O56 C1 -86.5(9) . .
C24 Dy2 O56 C1 -102.2(9) . .
Dy1 Dy2 O56 C1 -60.0(10) . .
O60 C2 O59 Dy2 -16.8(15) . .
C19 C2 O59 Dy2 162.9(6) . .
O56 Dy2 O59 C2 56.0(9) . .
O72 Dy2 O59 C2 135.7(10) . .
O74 Dy2 O59 C2 -139.4(10) . .
O63 Dy2 O59 C2 -27.3(9) . .
O64 Dy2 O59 C2 -81.7(10) . .
O68 Dy2 O59 C2 73.1(11) . .
O69 Dy2 O59 C2 172.1(8) . .
C24 Dy2 O59 C2 134.8(9) . .
Dy1 Dy2 O59 C2 -160.9(9) . .
O59 C2 O60 Dy4 -88.7(12) . .
C19 C2 O60 Dy4 91.6(11) . .
O52 Dy4 O60 C2 122.7(9) . .
O55 Dy4 O60 C2 45.6(10) . .
O51 Dy4 O60 C2 -162.1(10) 2_776 .
O48 Dy4 O60 C2 -7.0(12) . .
O47 Dy4 O60 C2 -155.6(9) . .
N1 Dy4 O60 C2 -93.5(10) . .
N2 Dy4 O60 C2 -31.7(9) . .
C12 Dy4 O60 C2 -33(2) . .
O65 C20 O64 Dy2 3.7(17) . .
C25 C20 O64 Dy2 -176.9(7) . .
O56 Dy2 O64 C20 145.7(9) . .
O72 Dy2 O64 C20 15.5(11) . .
O74 Dy2 O64 C20 -38.9(9) . .
O63 Dy2 O64 C20 -151.4(10) . .
O59 Dy2 O64 C20 -97.2(9) . .
O68 Dy2 O64 C20 93.0(9) . .
O69 Dy2 O64 C20 38.9(9) . .
C24 Dy2 O64 C20 66.4(9) . .
Dy1 Dy2 O64 C20 1.5(9) . .
O64 C20 O65 Dy1 -11.3(18) . .
C25 C20 O65 Dy1 169.3(7) . .
O88 Dy1 O65 C20 160.7(11) . .
O69 Dy1 O65 C20 -32.1(10) . .
O80 Dy1 O65 C20 -133.4(10) . .
O81 Dy1 O65 C20 -112.4(10) . .
O73 Dy1 O65 C20 13.4(12) . .
O74 Dy1 O65 C20 47.0(10) . .
O75 Dy1 O65 C20 91.4(10) . .
C4 Dy1 O65 C20 71.6(10) . .
Dy2 Dy1 O65 C20 8.8(10) . .
O69 C24 O68 Dy2 15.5(9) . .
C5 C24 O68 Dy2 -161.1(8) . .
O56 Dy2 O68 C24 128.7(6) . .
O72 Dy2 O68 C24 52.0(6) . .
O74 Dy2 O68 C24 -30.3(6) . .
O63 Dy2 O68 C24 -156.3(5) . .
O59 Dy2 O68 C24 111.0(7) . .
O64 Dy2 O68 C24 -89.7(5) . .
O69 Dy2 O68 C24 -8.5(5) . .
Dy1 Dy2 O68 C24 -18.7(5) . .
O68 C24 O69 Dy1 135.6(15) . .
C5 C24 O69 Dy1 -48(2) . .
Dy2 C24 O69 Dy1 151.0(18) . .
O68 C24 O69 Dy2 -15.4(9) . .
C5 C24 O69 Dy2 161.3(7) . .
O88 Dy1 O69 C24 -48(2) . .
O80 Dy1 O69 C24 70.3(18) . .
O65 Dy1 O69 C24 -74.9(18) . .
O81 Dy1 O69 C24 3.6(18) . .
O73 Dy1 O69 C24 134.2(18) . .
O74 Dy1 O69 C24 -148.8(18) . .
O75 Dy1 O69 C24 -167.9(17) . .
C4 Dy1 O69 C24 -154.8(18) . .
Dy2 Dy1 O69 C24 -149.9(19) . .
O88 Dy1 O69 Dy2 102.0(5) . .
O80 Dy1 O69 Dy2 -139.8(2) . .
O65 Dy1 O69 Dy2 75.0(3) . .
O81 Dy1 O69 Dy2 153.5(3) . .
O73 Dy1 O69 Dy2 -75.9(2) . .
O74 Dy1 O69 Dy2 1.1(2) . .
O75 Dy1 O69 Dy2 -18.0(4) . .
C4 Dy1 O69 Dy2 -4.8(3) . .
O56 Dy2 O69 C24 -37.1(5) . .
O72 Dy2 O69 C24 -103.9(5) . .
O74 Dy2 O69 C24 169.6(5) . .
O63 Dy2 O69 C24 73.5(6) . .
O59 Dy2 O69 C24 -141.5(5) . .
O64 Dy2 O69 C24 91.6(5) . .
O68 Dy2 O69 C24 8.3(5) . .
Dy1 Dy2 O69 C24 170.7(6) . .
O56 Dy2 O69 Dy1 152.2(2) . .
O72 Dy2 O69 Dy1 85.4(3) . .
O74 Dy2 O69 Dy1 -1.1(2) . .
O63 Dy2 O69 Dy1 -97.2(4) . .
O59 Dy2 O69 Dy1 47.8(4) . .
O64 Dy2 O69 Dy1 -79.1(3) . .
O68 Dy2 O69 Dy1 -162.5(4) . .
C24 Dy2 O69 Dy1 -170.7(6) . .
O73 C30 O72 Dy2 18.9(16) . .
C29 C30 O72 Dy2 -161.7(7) . .
O56 Dy2 O72 C30 -177.0(10) . .
O74 Dy2 O72 C30 19.6(9) . .
O63 Dy2 O72 C30 125.6(9) . .
O59 Dy2 O72 C30 97.1(9) . .
O64 Dy2 O72 C30 -32.8(11) . .
O68 Dy2 O72 C30 -103.9(9) . .
O69 Dy2 O72 C30 -56.8(9) . .
C24 Dy2 O72 C30 -83.3(9) . .
Dy1 Dy2 O72 C30 -18.8(9) . .
O72 C30 O73 Dy1 2.6(16) . .
C29 C30 O73 Dy1 -176.8(6) . .
O88 Dy1 O73 C30 -148.1(8) . .
O69 Dy1 O73 C30 30.5(9) . .
O80 Dy1 O73 C30 145.9(9) . .
O65 Dy1 O73 C30 -15.4(11) . .
O81 Dy1 O73 C30 93.5(9) . .
O74 Dy1 O73 C30 -48.5(9) . .
O75 Dy1 O73 C30 -103.2(9) . .
C4 Dy1 O73 C30 -76.2(9) . .
Dy2 Dy1 O73 C30 -10.8(8) . .
O75 C4 O74 Dy2 -130.9(12) . .
C26 C4 O74 Dy2 52.2(18) . .
Dy1 C4 O74 Dy2 -143.2(15) . .
O75 C4 O74 Dy1 12.3(9) . .
C26 C4 O74 Dy1 -164.6(7) . .
O56 Dy2 O74 C4 32.2(16) . .
O72 Dy2 O74 C4 71.6(14) . .
O63 Dy2 O74 C4 -72.3(14) . .
O59 Dy2 O74 C4 -4.5(14) . .
O64 Dy2 O74 C4 -139.8(15) . .
O68 Dy2 O74 C4 160.4(14) . .
O69 Dy2 O74 C4 142.8(15) . .
C24 Dy2 O74 C4 147.5(14) . .
Dy1 Dy2 O74 C4 141.7(15) . .
O56 Dy2 O74 Dy1 -109.4(4) . .
O72 Dy2 O74 Dy1 -70.1(3) . .
O63 Dy2 O74 Dy1 146.0(2) . .
O59 Dy2 O74 Dy1 -146.2(3) . .
O64 Dy2 O74 Dy1 78.5(3) . .
O68 Dy2 O74 Dy1 18.7(3) . .
O69 Dy2 O74 Dy1 1.1(2) . .
C24 Dy2 O74 Dy1 5.8(3) . .
O88 Dy1 O74 C4 42.4(5) . .
O69 Dy1 O74 C4 -167.0(5) . .
O80 Dy1 O74 C4 -66.5(6) . .
O65 Dy1 O74 C4 113.1(5) . .
O81 Dy1 O74 C4 146.4(5) . .
O73 Dy1 O74 C4 -89.2(5) . .
O75 Dy1 O74 C4 -6.8(5) . .
Dy2 Dy1 O74 C4 -165.9(6) . .
O88 Dy1 O74 Dy2 -151.7(2) . .
O69 Dy1 O74 Dy2 -1.2(2) . .
O80 Dy1 O74 Dy2 99.3(4) . .
O65 Dy1 O74 Dy2 -81.1(3) . .
O81 Dy1 O74 Dy2 -47.8(4) . .
O73 Dy1 O74 Dy2 76.7(3) . .
O75 Dy1 O74 Dy2 159.1(4) . .
C4 Dy1 O74 Dy2 165.9(6) . .
O74 C4 O75 Dy1 -12.3(9) . .
C26 C4 O75 Dy1 164.5(8) . .
O88 Dy1 O75 C4 -123.9(6) . .
O69 Dy1 O75 C4 30.4(7) . .
O80 Dy1 O75 C4 154.0(6) . .
O65 Dy1 O75 C4 -49.7(6) . .
O81 Dy1 O75 C4 -128.5(6) . .
O73 Dy1 O75 C4 88.4(6) . .
O74 Dy1 O75 C4 6.9(5) . .
Dy2 Dy1 O75 C4 19.1(6) . .
O82 C44 O81 Dy1 19.2(14) . .
C35 C44 O81 Dy1 -161.3(6) . .
O88 Dy1 O81 C44 -66.8(9) . .
O69 Dy1 O81 C44 135.2(9) . .
O80 Dy1 O81 C44 21.7(9) . .
O65 Dy1 O81 C44 -146.3(10) . .
O73 Dy1 O81 C44 73.5(10) . .
O74 Dy1 O81 C44 -178.7(8) . .
O75 Dy1 O81 C44 -62.4(12) . .
C4 Dy1 O81 C44 -135.1(9) . .
Dy2 Dy1 O81 C44 153.1(9) . .
O81 C44 O82 Dy3 85.7(12) . .
C35 C44 O82 Dy3 -93.7(10) . .
O87 Dy3 O82 C44 -44.1(9) . .
O93 Dy3 O82 C44 -118.4(9) . .
O94 Dy3 O82 C44 165.7(9) 2_667 .
O85 Dy3 O82 C44 3.4(11) . .
O86 Dy3 O82 C44 161.1(8) . .
N4 Dy3 O82 C44 94.2(9) . .
N3 Dy3 O82 C44 33.5(9) . .
C7 Dy3 O82 C44 12(3) . .
O86 C7 O85 Dy3 -13.4(9) . .
C28 C7 O85 Dy3 164.2(8) . .
O87 Dy3 O85 C7 -133.5(6) . .
O93 Dy3 O85 C7 -58.9(6) . .
O94 Dy3 O85 C7 22.8(7) 2_667 .
O82 Dy3 O85 C7 177.7(5) . .
O86 Dy3 O85 C7 7.5(5) . .
N4 Dy3 O85 C7 83.2(6) . .
N3 Dy3 O85 C7 147.7(6) . .
O85 C7 O86 Dy3 13.3(9) . .
C28 C7 O86 Dy3 -164.3(8) . .
O87 Dy3 O86 C7 35.9(6) . .
O93 Dy3 O86 C7 102.2(6) . .
O94 Dy3 O86 C7 -176.8(6) 2_667 .
O82 Dy3 O86 C7 -172.4(6) . .
O85 Dy3 O86 C7 -7.4(5) . .
N4 Dy3 O86 C7 -101.6(6) . .
N3 Dy3 O86 C7 -51.3(6) . .
O88 C10 O87 Dy3 38.3(18) . .
C8 C10 O87 Dy3 -138.6(10) . .
O93 Dy3 O87 C10 33.5(12) . .
O94 Dy3 O87 C10 -19.7(15) 2_667 .
O82 Dy3 O87 C10 -71.1(13) . .
O85 Dy3 O87 C10 133.3(13) . .
O86 Dy3 O87 C10 99.0(13) . .
N4 Dy3 O87 C10 -162.5(11) . .
N3 Dy3 O87 C10 -148.1(13) . .
C7 Dy3 O87 C10 114.4(13) . .
O87 C10 O88 Dy1 60.4(14) . .
C8 C10 O88 Dy1 -122.7(10) . .
O69 Dy1 O88 C10 27.8(13) . .
O80 Dy1 O88 C10 -95.0(10) . .
O65 Dy1 O88 C10 54.6(10) . .
O81 Dy1 O88 C10 -22.4(10) . .
O73 Dy1 O88 C10 -155.0(9) . .
O74 Dy1 O88 C10 120.3(10) . .
O75 Dy1 O88 C10 159.5(11) . .
C4 Dy1 O88 C10 138.0(10) . .
Dy2 Dy1 O88 C10 95.8(10) . .
O94 C6 O93 Dy3 -85.1(12) . .
C3 C6 O93 Dy3 96.8(11) . .
O87 Dy3 O93 C6 -43.3(10) . .
O94 Dy3 O93 C6 106.8(10) 2_667 .
O82 Dy3 O93 C6 35.0(11) . .
O85 Dy3 O93 C6 -117.3(10) . .
O86 Dy3 O93 C6 -166.3(11) . .
N4 Dy3 O93 C6 154.0(10) . .
N3 Dy3 O93 C6 -46.5(13) . .
C7 Dy3 O93 C6 -139.9(11) . .
O93 C6 O94 Dy3 -38.2(14) . 2_667
C3 C6 O94 Dy3 139.9(7) . 2_667
